data_7128947
loop_
_publ_author_name
'Gralinski, Steven R.'
'Roy, Mrittika'
'Baldauf, Lilia M.'
'Olmstead, Marilyn M.'
'Balch, Alan L.'

_publ_section_title
;
 Introduction of a (Ph<sub>3</sub>P)<sub>2</sub>Pt group into the rim of
 an open-cage fullerene by breaking a carbon-carbon bond.
;
_journal_issue 79
_journal_name_full 'Chemical communications (Cambridge, England)'
_journal_page_first 10218
_journal_page_last 10221
_journal_paper_doi 10.1039/d1cc04336f
_journal_volume 57
_journal_year 2021
_chemical_formula_moiety 'C116 H44 N2 O2 P2 Pt, 3(C6 H6)'
_chemical_formula_sum 'C134 H62 N2 O2 P2 Pt'
_chemical_formula_weight 1988.88
_space_group_crystal_system triclinic
_space_group_IT_number 2
_space_group_name_Hall '-P 1'
_space_group_name_H-M_alt 'P -1'
_atom_sites_solution_hydrogens geom
_atom_sites_solution_primary dual
_atom_sites_solution_secondary difmap
_audit_creation_method SHELXL-2017/1
_audit_update_record
;
2021-06-03 deposited with the CCDC.	2021-09-08 downloaded from the CCDC.
;
_cell_angle_alpha 79.689(2)
_cell_angle_beta 81.529(2)
_cell_angle_gamma 65.546(2)
_cell_formula_units_Z 2
_cell_length_a 14.7186(12)
_cell_length_b 16.4565(14)
_cell_length_c 19.6359(16)
_cell_measurement_reflns_used 9799
_cell_measurement_temperature 100(2)
_cell_measurement_theta_max 26.3
_cell_measurement_theta_min 2.36
_cell_volume 4245.3(6)
_computing_cell_refinement 'SAINT (Bruker, 2017)'
_computing_data_collection 'Apex3 (Bruker, 2017)'
_computing_data_reduction 'SAINT (Bruker, 2017)'
_computing_structure_refinement 'SHELXL-2018/3 (Sheldrick, 2018)'
_computing_structure_solution 'SHELXT (Sheldrick, 2015)'
_diffrn_ambient_temperature 100(2)
_diffrn_detector_area_resol_mean 10.42
_diffrn_measured_fraction_theta_full 0.997
_diffrn_measured_fraction_theta_max 0.963
_diffrn_measurement_device_type 'Bruker Kappa Duo'
_diffrn_measurement_method '\w and \f'
_diffrn_radiation_type MoK\a
_diffrn_radiation_wavelength 0.71073
_diffrn_reflns_av_R_equivalents 0.1214
_diffrn_reflns_av_unetI/netI 0.1046
_diffrn_reflns_Laue_measured_fraction_full 0.997
_diffrn_reflns_Laue_measured_fraction_max 0.963
_diffrn_reflns_limit_h_max 18
_diffrn_reflns_limit_h_min -18
_diffrn_reflns_limit_k_max 20
_diffrn_reflns_limit_k_min -20
_diffrn_reflns_limit_l_max 24
_diffrn_reflns_limit_l_min -24
_diffrn_reflns_number 91561
_diffrn_reflns_point_group_measured_fraction_full 0.997
_diffrn_reflns_point_group_measured_fraction_max 0.963
_diffrn_reflns_theta_full 25.242
_diffrn_reflns_theta_max 26.821
_diffrn_reflns_theta_min 2.074
_diffrn_source microsource
_exptl_absorpt_coefficient_mu 1.757
_exptl_absorpt_correction_T_max 0.7454
_exptl_absorpt_correction_T_min 0.6766
_exptl_absorpt_correction_type multi-scan
_exptl_absorpt_process_details 'SADABS (Sheldrick,2016/2)'
_exptl_crystal_colour red
_exptl_crystal_density_diffrn 1.556
_exptl_crystal_description plate
_exptl_crystal_F_000 2008
_exptl_crystal_recrystallization_method 'Re-crystallisation from solvent: benzene/pentane'
_exptl_crystal_size_max 0.214
_exptl_crystal_size_mid 0.149
_exptl_crystal_size_min 0.082
_refine_diff_density_max 3.672
_refine_diff_density_min -1.673
_refine_diff_density_rms 0.187
_refine_ls_extinction_method none
_refine_ls_goodness_of_fit_ref 1.101
_refine_ls_hydrogen_treatment mixed
_refine_ls_matrix_type full
_refine_ls_number_parameters 1265
_refine_ls_number_reflns 17544
_refine_ls_number_restraints 558
_refine_ls_restrained_S_all 1.094
_refine_ls_R_factor_all 0.0940
_refine_ls_R_factor_gt 0.0582
_refine_ls_shift/su_max 0.000
_refine_ls_shift/su_mean 0.000
_refine_ls_structure_factor_coef Fsqd
_refine_ls_weighting_details 'w=1/[\s^2^(Fo^2^)+(0.0576P)^2^+19.6814P] where P=(Fo^2^+2Fc^2^)/3'
_refine_ls_weighting_scheme calc
_refine_ls_wR_factor_gt 0.1342
_refine_ls_wR_factor_ref 0.1451
_reflns_Friedel_coverage 0.000
_reflns_number_gt 14022
_reflns_number_total 17544
_reflns_threshold_expression 'I > 2\s(I)'
_cod_data_source_file d1cc04336f2.cif
_cod_data_source_block sg05a
_cod_depositor_comments 'Adding full bibliography for 7128946--7128947.cif.'
_cod_database_code 7128947
_shelx_shelxl_version_number 2017/1
_shelx_space_group_comment
;
The symmetry employed for this shelxl refinement is uniquely defined
by the following loop, which should always be used as a source of
symmetry information in preference to the above space-group names.
They are only intended as comments.
;
_shelx_estimated_absorpt_t_min 0.705
_shelx_estimated_absorpt_t_max 0.869

loop_
_space_group_symop_operation_xyz
'x, y, z'
'-x, -y, -z'

loop_
_atom_site_label
_atom_site_type_symbol
_atom_site_fract_x
_atom_site_fract_y
_atom_site_fract_z
_atom_site_U_iso_or_equiv
_atom_site_adp_type
_atom_site_occupancy
_atom_site_site_symmetry_order
_atom_site_calc_flag
_atom_site_refinement_flags_posn
_atom_site_refinement_flags_adp
_atom_site_refinement_flags_occupancy
_atom_site_disorder_assembly
_atom_site_disorder_group
Pt1 Pt 0.34761(2) 0.90819(2) 0.22430(2) 0.01426(8) Uani 1 1 d . . . . .
P1 P 0.47185(12) 0.92097(10) 0.27940(8) 0.0168(3) Uani 1 1 d . . . . .
P2 P 0.27912(12) 1.05488(10) 0.16701(8) 0.0165(3) Uani 1 1 d . . . . .
O1 O 0.2636(3) 0.8974(3) 0.3738(2) 0.0214(10) Uani 1 1 d . . . . .
O2 O 0.0842(3) 0.9451(3) 0.2857(2) 0.0196(9) Uani 1 1 d . . . . .
N1 N 0.0995(4) 0.8564(3) 0.4237(3) 0.0192(11) Uani 1 1 d . . . . .
N2 N 0.3229(4) 0.7228(4) 0.5132(3) 0.0245(12) Uani 1 1 d . . . . .
C1 C 0.0327(4) 0.7639(4) 0.2971(3) 0.0172(13) Uani 1 1 d . . . . .
C2 C 0.1337(5) 0.6822(4) 0.3916(3) 0.0180(13) Uani 1 1 d . . . . .
C3 C 0.2105(5) 0.6972(4) 0.4107(3) 0.0176(13) Uani 1 1 d . . . . .
C4 C 0.2747(5) 0.8207(4) 0.3780(3) 0.0168(13) Uani 1 1 d . . . . .
C5 C 0.3552(5) 0.7535(4) 0.3365(3) 0.0192(13) Uani 1 1 d . . . . .
C6 C 0.3887(5) 0.7790(4) 0.2701(3) 0.0151(12) Uani 1 1 d . . . . .
C7 C 0.2710(5) 0.8625(4) 0.1731(3) 0.0153(12) Uani 1 1 d . . . . .
C8 C 0.1701(5) 0.8774(4) 0.1804(3) 0.0154(12) Uani 1 1 d . . . . .
C9 C 0.0988(4) 0.8938(4) 0.2455(3) 0.0148(12) Uani 1 1 d . . . . .
C10 C 0.0471(4) 0.8282(4) 0.2458(3) 0.0158(12) Uani 1 1 d . . . . .
C11 C 0.0547(5) 0.8147(4) 0.1750(3) 0.0174(13) Uani 1 1 d . . . . .
C12 C 0.0370(5) 0.7480(4) 0.1544(3) 0.0171(12) Uani 1 1 d . . . . .
C13 C 0.0290(5) 0.6781(4) 0.2074(3) 0.0179(13) Uani 1 1 d . . . . .
C14 C 0.0381(5) 0.6802(4) 0.2769(3) 0.0181(13) Uani 1 1 d . . . . .
C15 C 0.0927(5) 0.5941(4) 0.3188(3) 0.0185(13) Uani 1 1 d . . . . .
C16 C 0.1481(5) 0.5966(4) 0.3728(3) 0.0190(13) Uani 1 1 d . . . . .
C17 C 0.2386(5) 0.5245(4) 0.3886(3) 0.0191(13) Uani 1 1 d . . . . .
C18 C 0.3221(5) 0.5415(4) 0.4014(3) 0.0191(13) Uani 1 1 d . . . . .
C19 C 0.3110(5) 0.6285(4) 0.4029(3) 0.0193(13) Uani 1 1 d . . . . .
C20 C 0.3848(5) 0.6598(4) 0.3625(3) 0.0173(13) Uani 1 1 d . . . . .
C21 C 0.4666(5) 0.5983(4) 0.3286(3) 0.0199(13) Uani 1 1 d . . . . .
C22 C 0.4993(5) 0.6244(4) 0.2586(3) 0.0184(13) Uani 1 1 d . . . . .
C23 C 0.4482(5) 0.7114(4) 0.2255(3) 0.0180(13) Uani 1 1 d . . . . .
C24 C 0.4293(5) 0.7227(4) 0.1518(3) 0.0191(13) Uani 1 1 d . . . . .
C25 C 0.3343(5) 0.7950(4) 0.1276(3) 0.0165(12) Uani 1 1 d . . . . .
C26 C 0.2910(5) 0.7772(4) 0.0758(3) 0.0167(13) Uani 1 1 d . . . . .
C27 C 0.1841(5) 0.8041(4) 0.0796(3) 0.0185(13) Uani 1 1 d . . . . .
C28 C 0.1296(5) 0.8440(4) 0.1367(3) 0.0162(12) Uani 1 1 d . . . . .
C29 C 0.1633(5) 0.7356(4) 0.0563(3) 0.0194(13) Uani 1 1 d . . . . .
C30 C 0.0897(5) 0.7085(4) 0.0920(3) 0.0204(13) Uani 1 1 d . . . . .
C31 C 0.1092(5) 0.6143(4) 0.1049(3) 0.0211(14) Uani 1 1 d . . . . .
C32 C 0.0687(5) 0.5960(4) 0.1767(3) 0.0214(14) Uani 1 1 d . . . . .
C33 C 0.1165(5) 0.5164(4) 0.2162(3) 0.0233(14) Uani 1 1 d . . . . .
C34 C 0.1273(5) 0.5146(4) 0.2879(3) 0.0222(14) Uani 1 1 d . . . . .
C35 C 0.2215(5) 0.4392(4) 0.3062(3) 0.0216(14) Uani 1 1 d . . . . .
C36 C 0.2759(5) 0.4454(4) 0.3542(3) 0.0228(14) Uani 1 1 d . . . . .
C37 C 0.3842(5) 0.4150(4) 0.3426(3) 0.0221(14) Uani 1 1 d . . . . .
C38 C 0.4109(5) 0.4759(4) 0.3702(3) 0.0228(14) Uani 1 1 d . . . . .
C39 C 0.4836(5) 0.5044(4) 0.3343(3) 0.0199(13) Uani 1 1 d . . . . .
C40 C 0.5309(5) 0.4717(4) 0.2694(4) 0.0231(14) Uani 1 1 d . . . . .
C41 C 0.5411(5) 0.5474(4) 0.2228(3) 0.0208(14) Uani 1 1 d . . . . .
C42 C 0.5298(5) 0.5569(4) 0.1538(3) 0.0230(14) Uani 1 1 d . . . . .
C43 C 0.4737(5) 0.6463(4) 0.1176(3) 0.0217(14) Uani 1 1 d . . . . .
C44 C 0.4266(5) 0.6318(4) 0.0638(3) 0.0217(14) Uani 1 1 d . . . . .
C45 C 0.3357(5) 0.6956(4) 0.0441(3) 0.0204(14) Uani 1 1 d . . . . .
C46 C 0.2577(5) 0.6694(4) 0.0318(3) 0.0198(13) Uani 1 1 d . . . . .
C47 C 0.2737(6) 0.5795(4) 0.0409(3) 0.0251(15) Uani 1 1 d . . . . .
C48 C 0.1967(5) 0.5502(4) 0.0789(3) 0.0230(14) Uani 1 1 d . . . . .
C49 C 0.2469(5) 0.4652(4) 0.1208(3) 0.0247(15) Uani 1 1 d . . . . .
C50 C 0.2069(5) 0.4466(4) 0.1878(3) 0.0248(15) Uani 1 1 d . . . . .
C51 C 0.2709(6) 0.3999(4) 0.2429(4) 0.0257(15) Uani 1 1 d . . . . .
C52 C 0.3752(6) 0.3726(4) 0.2311(3) 0.0256(15) Uani 1 1 d . . . . .
C53 C 0.4318(5) 0.3809(4) 0.2811(4) 0.0226(14) Uani 1 1 d . . . . .
C54 C 0.5079(5) 0.4105(4) 0.2433(3) 0.0241(15) Uani 1 1 d . . . . .
C55 C 0.4981(5) 0.4199(4) 0.1708(4) 0.0270(15) Uani 1 1 d . . . . .
C56 C 0.5099(5) 0.4913(4) 0.1255(3) 0.0232(14) Uani 1 1 d . . . . .
C57 C 0.4464(5) 0.5371(4) 0.0702(4) 0.0264(15) Uani 1 1 d . . . . .
C58 C 0.3704(5) 0.5115(4) 0.0605(3) 0.0239(15) Uani 1 1 d . . . . .
C59 C 0.3551(5) 0.4394(4) 0.1084(4) 0.0259(16) Uani 1 1 d . . . . .
C60 C 0.4164(5) 0.3945(4) 0.1624(4) 0.0258(15) Uani 1 1 d . . . . .
C61 C 0.0360(4) 0.7588(4) 0.3765(3) 0.0150(12) Uani 1 1 d . . . . .
C62 C 0.0287(5) 0.8461(4) 0.4006(3) 0.0162(12) Uani 1 1 d . . . . .
C63 C 0.1998(5) 0.7854(4) 0.4274(3) 0.0180(13) Uani 1 1 d . . . . .
C64 C -0.0510(5) 0.7373(4) 0.4180(3) 0.0178(13) Uani 1 1 d . . . . .
C65 C -0.0367(5) 0.6952(4) 0.4878(3) 0.0225(14) Uani 1 1 d . . . . .
H H 0.024275 0.681383 0.507127 0.027 Uiso 1 1 calc R U . . .
C66 C -0.1120(5) 0.6746(4) 0.5272(3) 0.0240(14) Uani 1 1 d . . . . .
HA H -0.101961 0.645266 0.573383 0.029 Uiso 1 1 calc R U . . .
C67 C -0.2016(5) 0.6964(5) 0.4999(3) 0.0280(16) Uani 1 1 d . . . . .
HB H -0.252609 0.681000 0.527027 0.034 Uiso 1 1 calc R U . . .
C68 C -0.2172(5) 0.7411(5) 0.4325(4) 0.0289(16) Uani 1 1 d . . . . .
HC H -0.280008 0.758822 0.414374 0.035 Uiso 1 1 calc R U . . .
C69 C -0.1411(5) 0.7594(4) 0.3923(3) 0.0220(14) Uani 1 1 d . . . . .
HD H -0.151388 0.787939 0.345902 0.026 Uiso 1 1 calc R U . . .
C70 C -0.0742(5) 0.9196(4) 0.4072(3) 0.0194(13) Uani 1 1 d . . . . .
C71 C -0.1121(6) 0.9464(5) 0.4709(4) 0.0320(17) Uani 1 1 d . . . . .
HE H -0.069741 0.925751 0.507944 0.038 Uiso 1 1 calc R U . . .
C72 C -0.2136(6) 1.0045(5) 0.4824(4) 0.0393(19) Uani 1 1 d . . . . .
HF H -0.240069 1.020922 0.527371 0.047 Uiso 1 1 calc R U . . .
C73 C -0.2732(6) 1.0367(5) 0.4288(4) 0.0335(17) Uani 1 1 d . . . . .
HG H -0.341848 1.074926 0.436434 0.040 Uiso 1 1 calc R U . . .
C74 C -0.2345(5) 1.0142(5) 0.3637(4) 0.0285(16) Uani 1 1 d . . . . .
HH H -0.275383 1.039397 0.325828 0.034 Uiso 1 1 calc R U . . .
C75 C -0.1363(5) 0.9552(5) 0.3531(4) 0.0254(15) Uani 1 1 d . . . . .
HI H -0.110746 0.938447 0.308076 0.031 Uiso 1 1 calc R U . . .
C76 C 0.2272(5) 0.7740(4) 0.5023(3) 0.0195(13) Uani 1 1 d . . . . .
C77 C 0.1571(6) 0.8134(5) 0.5546(3) 0.0308(16) Uani 1 1 d . . . . .
HJ H 0.089873 0.850759 0.545035 0.037 Uiso 1 1 calc R U . . .
C78 C 0.1868(6) 0.7972(6) 0.6209(4) 0.0385(19) Uani 1 1 d . . . . .
HK H 0.139716 0.822278 0.657963 0.046 Uiso 1 1 calc R U . . .
C79 C 0.2848(6) 0.7447(5) 0.6326(3) 0.0283(16) Uani 1 1 d . . . . .
HL H 0.307098 0.733484 0.677652 0.034 Uiso 1 1 calc R U . . .
C80 C 0.3497(6) 0.7090(5) 0.5782(4) 0.0284(16) Uani 1 1 d . . . . .
HM H 0.417459 0.672272 0.586673 0.034 Uiso 1 1 calc R U . . .
C81 C 0.5160(5) 0.8343(4) 0.3537(3) 0.0182(13) Uani 1 1 d . . . . .
C82 C 0.5769(5) 0.7456(4) 0.3400(3) 0.0205(13) Uani 1 1 d . . . . .
HN H 0.599322 0.734173 0.293379 0.025 Uiso 1 1 calc R U . . .
C83 C 0.6040(5) 0.6757(4) 0.3931(4) 0.0247(15) Uani 1 1 d . . . . .
HO H 0.644232 0.616124 0.383407 0.030 Uiso 1 1 calc R U . . .
C84 C 0.5722(5) 0.6928(5) 0.4607(4) 0.0266(15) Uani 1 1 d . . . . .
HP H 0.589465 0.644408 0.497513 0.032 Uiso 1 1 calc R U . . .
C85 C 0.5157(5) 0.7795(5) 0.4754(3) 0.0254(15) Uani 1 1 d . . . . .
HQ H 0.496327 0.790741 0.522259 0.030 Uiso 1 1 calc R U . . .
C86 C 0.4871(5) 0.8505(5) 0.4215(3) 0.0231(14) Uani 1 1 d . . . . .
HR H 0.447624 0.910119 0.431680 0.028 Uiso 1 1 calc R U . . .
C87 C 0.5883(5) 0.8973(4) 0.2240(3) 0.0189(13) Uani 1 1 d . . . . .
C88 C 0.5921(6) 0.8841(6) 0.1557(4) 0.0366(18) Uani 1 1 d . . . . .
HS H 0.532002 0.894321 0.136661 0.044 Uiso 1 1 calc R U . . .
C89 C 0.6800(7) 0.8568(7) 0.1152(4) 0.056(3) Uani 1 1 d . . . . .
HT H 0.681528 0.845424 0.069214 0.067 Uiso 1 1 calc R U . . .
C90 C 0.7668(6) 0.8458(6) 0.1413(4) 0.046(2) Uani 1 1 d . . . . .
HU H 0.828097 0.828007 0.112952 0.055 Uiso 1 1 calc R U . . .
C91 C 0.7650(5) 0.8604(5) 0.2076(4) 0.0311(16) Uani 1 1 d . . . . .
HV H 0.824824 0.854372 0.224814 0.037 Uiso 1 1 calc R U . . .
C92 C 0.6768(5) 0.8840(4) 0.2501(3) 0.0229(14) Uani 1 1 d . . . . .
HW H 0.676782 0.891142 0.297011 0.027 Uiso 1 1 calc R U . . .
C93 C 0.4462(5) 1.0244(4) 0.3142(3) 0.0208(14) Uani 1 1 d . . . . .
C94 C 0.5101(5) 1.0689(4) 0.3024(4) 0.0275(15) Uani 1 1 d . . . . .
HX H 0.572369 1.044787 0.275809 0.033 Uiso 1 1 calc R U . . .
C95 C 0.4827(6) 1.1493(5) 0.3297(4) 0.0297(16) Uani 1 1 d . . . . .
HY H 0.526515 1.179779 0.321980 0.036 Uiso 1 1 calc R U . . .
C96 C 0.3930(6) 1.1841(5) 0.3674(4) 0.0348(18) Uani 1 1 d . . . . .
HZ H 0.374433 1.239477 0.385036 0.042 Uiso 1 1 calc R U . . .
C97 C 0.3290(6) 1.1405(4) 0.3805(4) 0.0296(16) Uani 1 1 d . . . . .
H1 H 0.267808 1.164361 0.408336 0.035 Uiso 1 1 calc R U . . .
C98 C 0.3547(5) 1.0611(4) 0.3526(3) 0.0246(14) Uani 1 1 d . . . . .
H2 H 0.309716 1.031803 0.359849 0.030 Uiso 1 1 calc R U . . .
C99 C 0.1935(5) 1.1366(4) 0.2233(3) 0.0215(14) Uani 1 1 d . . . . .
C100 C 0.1492(5) 1.1040(4) 0.2828(3) 0.0226(14) Uani 1 1 d . . . . .
H3 H 0.168327 1.040956 0.295073 0.027 Uiso 1 1 calc R U . . .
C101 C 0.0769(5) 1.1635(5) 0.3247(4) 0.0296(16) Uani 1 1 d . . . . .
H4 H 0.046398 1.141216 0.365459 0.036 Uiso 1 1 calc R U . . .
C102 C 0.0495(5) 1.2550(5) 0.3068(4) 0.0354(19) Uani 1 1 d . . . . .
H5 H 0.000031 1.295460 0.335471 0.06(3) Uiso 1 1 calc R . . . .
C103 C 0.0930(6) 1.2882(5) 0.2481(4) 0.0359(18) Uani 1 1 d . . . . .
H6 H 0.073773 1.351341 0.236356 0.043 Uiso 1 1 calc R U . . .
C104 C 0.1654(5) 1.2294(5) 0.2057(4) 0.0300(16) Uani 1 1 d . . . . .
H7 H 0.195513 1.252190 0.165065 0.036 Uiso 1 1 calc R U . . .
C105 C 0.2008(5) 1.0646(4) 0.0994(3) 0.0198(13) Uani 1 1 d . . . . .
C106 C 0.1011(5) 1.1256(5) 0.0991(4) 0.0282(15) Uani 1 1 d . . . . .
H8 H 0.074285 1.166975 0.132207 0.034 Uiso 1 1 calc R U . . .
C107 C 0.0402(6) 1.1264(5) 0.0503(4) 0.0367(18) Uani 1 1 d . . . . .
H9 H -0.028306 1.166849 0.051498 0.044 Uiso 1 1 calc R U . . .
C108 C 0.0793(6) 1.0684(5) 0.0004(4) 0.0344(18) Uani 1 1 d . . . . .
H10 H 0.038487 1.069351 -0.033219 0.041 Uiso 1 1 calc R U . . .
C109 C 0.1797(6) 1.0084(5) 0.0001(3) 0.0271(15) Uani 1 1 d . . . . .
H11 H 0.207619 0.968319 -0.033890 0.032 Uiso 1 1 calc R U . . .
C110 C 0.2387(5) 1.0073(4) 0.0493(3) 0.0228(14) Uani 1 1 d . . . . .
H12 H 0.306854 0.966079 0.048635 0.027 Uiso 1 1 calc R U . . .
C111 C 0.3678(5) 1.1033(4) 0.1229(3) 0.0214(14) Uani 1 1 d . . . . .
C112 C 0.4018(5) 1.1496(4) 0.1603(3) 0.0236(14) Uani 1 1 d . . . . .
H13 H 0.374345 1.160062 0.206373 0.028 Uiso 1 1 calc R U . . .
C113 C 0.4751(5) 1.1797(4) 0.1297(4) 0.0267(15) Uani 1 1 d . . . . .
H14 H 0.498539 1.210227 0.155082 0.032 Uiso 1 1 calc R U . . .
C114 C 0.5135(6) 1.1657(5) 0.0634(4) 0.0321(17) Uani 1 1 d . . . . .
H15 H 0.563582 1.186819 0.042712 0.039 Uiso 1 1 calc R U . . .
C115 C 0.4815(6) 1.1221(5) 0.0264(4) 0.0321(17) Uani 1 1 d . . . . .
H16 H 0.508434 1.113460 -0.020076 0.038 Uiso 1 1 calc R U . . .
C116 C 0.4084(6) 1.0897(5) 0.0568(4) 0.0289(16) Uani 1 1 d . . . . .
H17 H 0.387123 1.057986 0.031078 0.035 Uiso 1 1 calc R U . . .
C1_1 C 0.7096(6) 0.2268(5) 0.1420(4) 0.045(2) Uani 1 1 d D . . . .
H1_1 H 0.648758 0.259865 0.120472 0.054 Uiso 1 1 calc R U . . .
C2_1 C 0.7453(6) 0.1338(5) 0.1550(4) 0.044(2) Uani 1 1 d D . . . .
H2_1 H 0.708049 0.103477 0.143567 0.052 Uiso 1 1 calc R U . . .
C3_1 C 0.8345(6) 0.0854(5) 0.1843(4) 0.051(2) Uani 1 1 d D . . . .
H3_1 H 0.860828 0.021447 0.191030 0.061 Uiso 1 1 calc R U . . .
C4_1 C 0.8859(6) 0.1298(5) 0.2039(4) 0.048(2) Uani 1 1 d D . . . .
H4_1 H 0.946635 0.096367 0.225475 0.057 Uiso 1 1 calc R U . . .
C5_1 C 0.8495(6) 0.2232(5) 0.1923(4) 0.043(2) Uani 1 1 d D . . . .
H5_1 H 0.884587 0.253810 0.206328 0.052 Uiso 1 1 calc R U . . .
C6_1 C 0.7612(6) 0.2715(5) 0.1599(4) 0.0404(19) Uani 1 1 d D . . . .
H6_1 H 0.736682 0.335212 0.150305 0.048 Uiso 1 1 calc R U . . .
C1_2 C -0.1932(8) 0.5117(7) 0.2778(5) 0.066(3) Uani 1 1 d D . . . .
H1_2 H -0.204294 0.522894 0.229876 0.080 Uiso 1 1 calc R U . . .
C2_2 C -0.2275(7) 0.4548(6) 0.3227(4) 0.049(2) Uani 1 1 d D . . . .
H2_2 H -0.262815 0.426305 0.306050 0.059 Uiso 1 1 calc R U . . .
C3_2 C -0.2105(7) 0.4386(5) 0.3923(4) 0.045(2) Uani 1 1 d D . . . .
H3_2 H -0.234300 0.399143 0.423570 0.054 Uiso 1 1 calc R U . . .
C4_2 C -0.1596(6) 0.4796(5) 0.4160(4) 0.044(2) Uani 1 1 d D . . . .
H4_2 H -0.150097 0.469861 0.464092 0.053 Uiso 1 1 calc R U . . .
C5_2 C -0.1224(6) 0.5341(6) 0.3716(5) 0.054(3) Uani 1 1 d D . . . .
H5_2 H -0.083178 0.559005 0.388039 0.065 Uiso 1 1 calc R U . . .
C6_2 C -0.1419(8) 0.5530(7) 0.3032(5) 0.067(3) Uani 1 1 d D . . . .
H6_2 H -0.120324 0.594528 0.272855 0.080 Uiso 1 1 calc R U . . .
C1_3 C 0.7255(16) 0.6396(16) 0.0342(13) 0.082(8) Uiso 0.5 1 d D . P A -1
H1_3 H 0.655460 0.671418 0.030510 0.098 Uiso 0.5 1 calc R U P A -1
C2_3 C 0.7658(16) 0.5537(16) 0.0731(13) 0.134(8) Uiso 0.5 1 d D . P A -1
H2_3 H 0.721203 0.527928 0.097358 0.160 Uiso 0.5 1 calc R U P A -1
C3_3 C 0.8688(15) 0.5048(12) 0.0776(10) 0.064(6) Uiso 0.5 1 d D . P A -1
H3_3 H 0.894515 0.445970 0.102527 0.077 Uiso 0.5 1 calc R U P A -1
C4_3 C 0.9318(17) 0.5454(17) 0.0442(15) 0.120(11) Uiso 0.5 1 d D . P A -1
H4_3 H 1.001131 0.517268 0.051176 0.143 Uiso 0.5 1 calc R U P A -1
C5_3 C 0.896(2) 0.626(2) 0.0009(19) 0.19(2) Uiso 0.5 1 d D . P A -1
H5_3 H 0.940645 0.647345 -0.028677 0.225 Uiso 0.5 1 calc R U P A -1
C6_3 C 0.794(2) 0.6750(17) 0.0015(15) 0.104(10) Uiso 0.5 1 d D . P A -1
H6_3 H 0.769228 0.735134 -0.021247 0.125 Uiso 0.5 1 calc R U P A -1
C1_4 C 0.7394(14) 0.6728(13) -0.0067(10) 0.068(6) Uiso 0.5 1 d D . P B -2
H1_4 H 0.689452 0.709257 -0.037570 0.081 Uiso 0.5 1 calc R U P B -2
C2_4 C 0.8222(14) 0.6917(12) -0.0048(10) 0.061(6) Uiso 0.5 1 d D . P B -2
H2_4 H 0.829855 0.741319 -0.034333 0.074 Uiso 0.5 1 calc R U P B -2
C3_4 C 0.8928(15) 0.6380(15) 0.0400(12) 0.087(8) Uiso 0.5 1 d D . P B -2
H3_4 H 0.949179 0.651436 0.041643 0.104 Uiso 0.5 1 calc R U P B -2
C4_4 C 0.885(2) 0.565(2) 0.0832(16) 0.174(18) Uiso 0.5 1 d D . P B -2
H4_4 H 0.935683 0.527854 0.113197 0.209 Uiso 0.5 1 calc R U P B -2
C5_4 C 0.802(2) 0.5446(19) 0.0826(16) 0.134(8) Uiso 0.5 1 d D . P B -2
H5_4 H 0.794019 0.495040 0.112238 0.160 Uiso 0.5 1 calc R U P B -2
C6_4 C 0.730(2) 0.6003(19) 0.0368(14) 0.107(11) Uiso 0.5 1 d D . P B -2
H6_4 H 0.672973 0.587993 0.035490 0.128 Uiso 0.5 1 calc R U P B -2

loop_
_atom_site_aniso_label
_atom_site_aniso_U_11
_atom_site_aniso_U_22
_atom_site_aniso_U_33
_atom_site_aniso_U_23
_atom_site_aniso_U_13
_atom_site_aniso_U_12
Pt1 0.01183(12) 0.01670(12) 0.01441(12) -0.00089(8) -0.00129(8) -0.00625(9)
P1 0.0141(8) 0.0198(8) 0.0168(8) -0.0014(6) -0.0030(6) -0.0069(7)
P2 0.0140(8) 0.0181(8) 0.0170(8) -0.0014(6) -0.0017(6) -0.0064(7)
O1 0.024(3) 0.025(2) 0.017(2) -0.0012(18) -0.0018(19) -0.012(2)
O2 0.022(3) 0.020(2) 0.017(2) -0.0036(18) -0.0003(19) -0.010(2)
N1 0.019(3) 0.026(3) 0.013(2) 0.000(2) 0.002(2) -0.012(2)
N2 0.023(3) 0.028(3) 0.022(3) -0.003(2) -0.004(2) -0.008(3)
C1 0.005(3) 0.023(3) 0.021(3) -0.006(2) -0.001(2) -0.002(2)
C2 0.017(3) 0.022(3) 0.014(3) 0.003(2) 0.003(3) -0.010(3)
C3 0.016(3) 0.029(3) 0.008(3) 0.001(2) 0.002(2) -0.011(3)
C4 0.014(3) 0.025(3) 0.011(3) 0.004(2) -0.004(2) -0.009(3)
C5 0.012(3) 0.024(3) 0.023(3) -0.002(3) -0.004(3) -0.009(3)
C6 0.014(3) 0.012(3) 0.019(3) 0.004(2) -0.005(3) -0.006(2)
C7 0.018(3) 0.016(3) 0.012(3) 0.005(2) -0.004(2) -0.009(3)
C8 0.013(3) 0.014(3) 0.015(3) 0.002(2) -0.002(2) -0.003(2)
C9 0.010(3) 0.015(3) 0.016(3) 0.007(2) -0.008(2) -0.004(2)
C10 0.009(3) 0.016(3) 0.018(3) -0.005(2) 0.003(2) 0.000(2)
C11 0.017(3) 0.015(3) 0.017(3) 0.003(2) -0.004(3) -0.005(3)
C12 0.013(3) 0.022(3) 0.017(3) 0.001(2) -0.003(2) -0.008(3)
C13 0.014(3) 0.019(3) 0.023(3) -0.004(2) 0.000(3) -0.009(3)
C14 0.010(3) 0.026(3) 0.019(3) -0.001(2) 0.003(3) -0.009(3)
C15 0.018(3) 0.021(3) 0.019(3) 0.001(2) 0.007(3) -0.014(3)
C16 0.016(3) 0.023(3) 0.016(3) 0.007(2) 0.002(3) -0.011(3)
C17 0.021(4) 0.020(3) 0.014(3) 0.005(2) 0.000(3) -0.009(3)
C18 0.012(3) 0.021(3) 0.020(3) 0.004(2) -0.001(3) -0.006(3)
C19 0.014(3) 0.026(3) 0.016(3) 0.002(2) -0.004(3) -0.008(3)
C20 0.013(3) 0.022(3) 0.015(3) 0.002(2) -0.005(2) -0.005(3)
C21 0.013(3) 0.022(3) 0.025(3) -0.001(3) -0.002(3) -0.007(3)
C22 0.009(3) 0.021(3) 0.024(3) 0.000(3) -0.003(3) -0.007(3)
C23 0.012(3) 0.019(3) 0.023(3) 0.002(2) 0.001(3) -0.009(3)
C24 0.017(3) 0.018(3) 0.021(3) 0.003(2) 0.003(3) -0.009(3)
C25 0.018(3) 0.017(3) 0.017(3) -0.001(2) 0.000(3) -0.010(3)
C26 0.019(3) 0.019(3) 0.012(3) 0.001(2) 0.001(3) -0.009(3)
C27 0.025(4) 0.016(3) 0.014(3) 0.003(2) -0.001(3) -0.009(3)
C28 0.012(3) 0.015(3) 0.020(3) 0.002(2) -0.003(3) -0.004(2)
C29 0.022(4) 0.025(3) 0.011(3) 0.002(2) -0.004(3) -0.010(3)
C30 0.018(3) 0.028(3) 0.017(3) -0.002(3) -0.004(3) -0.011(3)
C31 0.026(4) 0.029(3) 0.018(3) -0.006(3) -0.002(3) -0.019(3)
C32 0.021(4) 0.024(3) 0.025(3) -0.008(3) 0.001(3) -0.014(3)
C33 0.024(4) 0.023(3) 0.031(4) -0.008(3) 0.004(3) -0.017(3)
C34 0.025(4) 0.023(3) 0.024(3) -0.002(3) 0.005(3) -0.017(3)
C35 0.024(4) 0.020(3) 0.024(3) -0.003(3) 0.007(3) -0.015(3)
C36 0.027(4) 0.019(3) 0.021(3) 0.009(2) -0.002(3) -0.012(3)
C37 0.017(3) 0.014(3) 0.026(3) 0.008(2) -0.001(3) -0.002(3)
C38 0.020(4) 0.019(3) 0.023(3) 0.008(3) -0.003(3) -0.006(3)
C39 0.014(3) 0.018(3) 0.023(3) 0.005(2) -0.004(3) -0.005(3)
C40 0.011(3) 0.016(3) 0.036(4) -0.001(3) -0.001(3) -0.001(3)
C41 0.011(3) 0.022(3) 0.023(3) 0.000(3) 0.003(3) -0.003(3)
C42 0.014(3) 0.019(3) 0.030(4) -0.003(3) 0.005(3) -0.003(3)
C43 0.018(3) 0.024(3) 0.023(3) -0.002(3) 0.005(3) -0.012(3)
C44 0.020(4) 0.024(3) 0.017(3) -0.003(3) 0.014(3) -0.009(3)
C45 0.022(4) 0.031(3) 0.011(3) -0.002(2) 0.005(3) -0.016(3)
C46 0.025(4) 0.026(3) 0.009(3) -0.005(2) 0.004(3) -0.013(3)
C47 0.036(4) 0.028(4) 0.019(3) -0.008(3) 0.003(3) -0.020(3)
C48 0.034(4) 0.024(3) 0.019(3) -0.013(3) 0.004(3) -0.017(3)
C49 0.029(4) 0.019(3) 0.031(4) -0.010(3) 0.004(3) -0.013(3)
C50 0.030(4) 0.023(3) 0.029(4) -0.009(3) 0.007(3) -0.018(3)
C51 0.032(4) 0.015(3) 0.029(4) 0.000(3) -0.003(3) -0.009(3)
C52 0.031(4) 0.013(3) 0.029(4) 0.001(3) 0.000(3) -0.007(3)
C53 0.018(3) 0.010(3) 0.034(4) -0.002(3) 0.001(3) -0.001(3)
C54 0.018(4) 0.015(3) 0.027(3) 0.000(3) 0.003(3) 0.003(3)
C55 0.015(4) 0.023(3) 0.041(4) -0.011(3) 0.007(3) -0.006(3)
C56 0.019(4) 0.017(3) 0.028(4) -0.004(3) 0.009(3) -0.005(3)
C57 0.025(4) 0.027(3) 0.027(4) -0.015(3) 0.014(3) -0.012(3)
C58 0.028(4) 0.025(3) 0.021(3) -0.012(3) 0.008(3) -0.013(3)
C59 0.029(4) 0.023(3) 0.028(4) -0.019(3) 0.012(3) -0.011(3)
C60 0.027(4) 0.011(3) 0.036(4) -0.008(3) 0.007(3) -0.004(3)
C61 0.008(3) 0.023(3) 0.012(3) -0.003(2) 0.000(2) -0.005(3)
C62 0.020(3) 0.026(3) 0.007(3) 0.000(2) -0.001(2) -0.013(3)
C63 0.014(3) 0.024(3) 0.016(3) 0.000(2) 0.000(3) -0.010(3)
C64 0.016(3) 0.016(3) 0.019(3) -0.004(2) 0.005(3) -0.005(3)
C65 0.018(4) 0.026(3) 0.023(3) 0.001(3) -0.001(3) -0.010(3)
C66 0.024(4) 0.024(3) 0.020(3) 0.002(3) 0.002(3) -0.009(3)
C67 0.023(4) 0.040(4) 0.024(3) -0.005(3) 0.008(3) -0.018(3)
C68 0.020(4) 0.040(4) 0.030(4) -0.004(3) 0.000(3) -0.016(3)
C69 0.021(4) 0.035(4) 0.013(3) 0.001(3) 0.001(3) -0.016(3)
C70 0.019(3) 0.019(3) 0.023(3) -0.008(2) 0.007(3) -0.010(3)
C71 0.038(5) 0.030(4) 0.022(4) -0.002(3) -0.002(3) -0.009(3)
C72 0.043(5) 0.036(4) 0.026(4) -0.008(3) 0.006(4) -0.005(4)
C73 0.021(4) 0.025(4) 0.044(4) -0.006(3) 0.008(3) -0.001(3)
C74 0.022(4) 0.026(4) 0.034(4) -0.009(3) -0.003(3) -0.004(3)
C75 0.015(3) 0.033(4) 0.025(3) -0.009(3) -0.001(3) -0.005(3)
C76 0.021(4) 0.020(3) 0.021(3) 0.003(2) -0.005(3) -0.012(3)
C77 0.022(4) 0.049(4) 0.017(3) -0.003(3) -0.001(3) -0.010(3)
C78 0.031(5) 0.059(5) 0.026(4) -0.008(4) 0.000(3) -0.019(4)
C79 0.036(4) 0.038(4) 0.019(3) 0.001(3) -0.007(3) -0.022(4)
C80 0.025(4) 0.029(4) 0.029(4) -0.001(3) -0.010(3) -0.007(3)
C81 0.014(3) 0.022(3) 0.020(3) -0.001(2) -0.007(3) -0.007(3)
C82 0.013(3) 0.027(3) 0.024(3) -0.006(3) -0.005(3) -0.008(3)
C83 0.019(4) 0.023(3) 0.035(4) 0.003(3) -0.014(3) -0.009(3)
C84 0.020(4) 0.031(4) 0.031(4) 0.009(3) -0.008(3) -0.015(3)
C85 0.023(4) 0.038(4) 0.017(3) 0.002(3) -0.001(3) -0.016(3)
C86 0.019(4) 0.030(4) 0.019(3) 0.000(3) -0.001(3) -0.010(3)
C87 0.011(3) 0.023(3) 0.018(3) 0.002(2) -0.005(3) -0.003(3)
C88 0.019(4) 0.065(5) 0.025(4) -0.003(4) -0.005(3) -0.015(4)
C89 0.033(5) 0.106(8) 0.020(4) -0.011(4) 0.004(4) -0.021(5)
C90 0.023(4) 0.076(6) 0.027(4) 0.002(4) 0.004(3) -0.013(4)
C91 0.015(4) 0.037(4) 0.033(4) 0.004(3) -0.003(3) -0.005(3)
C92 0.019(4) 0.021(3) 0.027(3) 0.000(3) -0.004(3) -0.007(3)
C93 0.021(4) 0.018(3) 0.022(3) -0.004(2) -0.003(3) -0.005(3)
C94 0.020(4) 0.025(3) 0.038(4) -0.002(3) -0.005(3) -0.008(3)
C95 0.026(4) 0.026(4) 0.043(4) -0.003(3) -0.013(3) -0.012(3)
C96 0.036(5) 0.024(4) 0.047(5) -0.010(3) -0.017(4) -0.008(3)
C97 0.028(4) 0.022(3) 0.037(4) -0.012(3) -0.005(3) -0.005(3)
C98 0.021(4) 0.027(3) 0.027(4) -0.002(3) -0.008(3) -0.010(3)
C99 0.016(3) 0.025(3) 0.023(3) -0.005(3) -0.004(3) -0.006(3)
C100 0.016(3) 0.030(4) 0.024(3) -0.005(3) -0.002(3) -0.010(3)
C101 0.022(4) 0.046(4) 0.024(3) -0.008(3) 0.002(3) -0.016(3)
C102 0.019(4) 0.038(4) 0.054(5) -0.029(4) 0.014(4) -0.012(3)
C103 0.030(4) 0.025(4) 0.056(5) -0.017(3) 0.004(4) -0.012(3)
C104 0.026(4) 0.024(3) 0.040(4) -0.007(3) 0.004(3) -0.012(3)
C105 0.021(4) 0.020(3) 0.018(3) 0.004(2) -0.007(3) -0.009(3)
C106 0.025(4) 0.028(4) 0.027(4) -0.005(3) -0.005(3) -0.004(3)
C107 0.028(4) 0.040(4) 0.042(4) 0.000(3) -0.021(4) -0.009(4)
C108 0.038(5) 0.043(4) 0.029(4) 0.005(3) -0.018(3) -0.021(4)
C109 0.033(4) 0.031(4) 0.020(3) 0.000(3) -0.002(3) -0.017(3)
C110 0.029(4) 0.025(3) 0.020(3) 0.004(3) -0.005(3) -0.018(3)
C111 0.026(4) 0.019(3) 0.018(3) 0.002(2) -0.001(3) -0.011(3)
C112 0.024(4) 0.021(3) 0.024(3) -0.001(3) -0.005(3) -0.007(3)
C113 0.028(4) 0.023(3) 0.031(4) -0.005(3) -0.002(3) -0.011(3)
C114 0.028(4) 0.030(4) 0.040(4) -0.003(3) 0.001(3) -0.016(3)
C115 0.031(4) 0.036(4) 0.029(4) -0.001(3) 0.003(3) -0.016(3)
C116 0.035(4) 0.029(4) 0.026(4) -0.005(3) -0.002(3) -0.016(3)
C1_1 0.033(5) 0.055(5) 0.036(5) -0.015(4) -0.006(4) -0.001(4)
C2_1 0.030(5) 0.050(5) 0.041(5) -0.017(4) 0.001(4) -0.004(4)
C3_1 0.050(6) 0.039(5) 0.044(5) 0.001(4) 0.000(5) -0.002(4)
C4_1 0.027(5) 0.054(5) 0.045(5) -0.003(4) -0.008(4) 0.000(4)
C5_1 0.033(5) 0.059(5) 0.034(4) -0.007(4) 0.001(4) -0.015(4)
C6_1 0.034(5) 0.039(4) 0.034(4) -0.007(3) 0.003(4) -0.001(4)
C1_2 0.067(8) 0.088(8) 0.050(6) -0.013(5) 0.009(5) -0.039(7)
C2_2 0.037(5) 0.045(5) 0.069(6) -0.010(4) -0.014(5) -0.017(4)
C3_2 0.047(5) 0.022(4) 0.060(6) 0.006(4) -0.009(5) -0.010(4)
C4_2 0.035(5) 0.043(5) 0.044(5) -0.009(4) -0.017(4) 0.000(4)
C5_2 0.028(5) 0.058(6) 0.080(7) -0.030(5) 0.009(5) -0.018(4)
C6_2 0.055(7) 0.079(7) 0.074(7) -0.012(6) 0.024(6) -0.043(6)

loop_
_atom_type_symbol
_atom_type_description
_atom_type_scat_dispersion_real
_atom_type_scat_dispersion_imag
_atom_type_scat_source
C C 0.0033 0.0016 'International Tables Vol C Tables 4.2.6.8 and 6.1.1.4'
H H 0.0000 0.0000 'International Tables Vol C Tables 4.2.6.8 and 6.1.1.4'
N N 0.0061 0.0033 'International Tables Vol C Tables 4.2.6.8 and 6.1.1.4'
O O 0.0106 0.0060 'International Tables Vol C Tables 4.2.6.8 and 6.1.1.4'
P P 0.1023 0.0942 'International Tables Vol C Tables 4.2.6.8 and 6.1.1.4'
Pt Pt -1.7033 8.3905 'International Tables Vol C Tables 4.2.6.8 and 6.1.1.4'

loop_
_geom_angle_atom_site_label_1
_geom_angle_atom_site_label_2
_geom_angle_atom_site_label_3
_geom_angle
_geom_angle_site_symmetry_1
_geom_angle_site_symmetry_3
_geom_angle_publ_flag
C6 Pt1 C7 78.3(2) . . ?
C6 Pt1 P2 171.35(17) . . ?
C7 Pt1 P2 93.70(16) . . ?
C6 Pt1 P1 89.55(17) . . ?
C7 Pt1 P1 163.89(18) . . ?
P2 Pt1 P1 98.91(5) . . ?
C93 P1 C87 106.3(3) . . ?
C93 P1 C81 102.8(3) . . ?
C87 P1 C81 100.2(3) . . ?
C93 P1 Pt1 120.0(2) . . ?
C87 P1 Pt1 111.8(2) . . ?
C81 P1 Pt1 113.5(2) . . ?
C99 P2 C105 103.0(3) . . ?
C99 P2 C111 105.5(3) . . ?
C105 P2 C111 104.6(3) . . ?
C99 P2 Pt1 113.6(2) . . ?
C105 P2 Pt1 112.1(2) . . ?
C111 P2 Pt1 116.8(2) . . ?
C62 N1 C63 122.2(5) . . ?
C76 N2 C80 117.4(6) . . ?
C10 C1 C14 118.7(5) . . ?
C10 C1 C61 126.6(5) . . ?
C14 C1 C61 113.1(5) . . ?
C3 C2 C16 122.0(6) . . ?
C3 C2 C61 120.6(5) . . ?
C16 C2 C61 116.5(6) . . ?
C2 C3 C19 118.1(6) . . ?
C2 C3 C63 123.6(6) . . ?
C19 C3 C63 117.4(5) . . ?
O1 C4 C5 123.7(5) . . ?
O1 C4 C63 120.3(5) . . ?
C5 C4 C63 116.0(5) . . ?
C6 C5 C20 119.9(6) . . ?
C6 C5 C4 121.2(5) . . ?
C20 C5 C4 118.1(5) . . ?
C5 C6 C23 119.9(5) . . ?
C5 C6 Pt1 124.5(5) . . ?
C23 C6 Pt1 115.3(4) . . ?
C8 C7 C25 114.9(5) . . ?
C8 C7 Pt1 130.1(4) . . ?
C25 C7 Pt1 114.5(4) . . ?
C7 C8 C28 121.7(5) . . ?
C7 C8 C9 127.9(5) . . ?
C28 C8 C9 106.1(5) . . ?
O2 C9 C8 129.1(5) . . ?
O2 C9 C10 128.5(5) . . ?
C8 C9 C10 102.4(5) . . ?
C1 C10 C11 118.2(5) . . ?
C1 C10 C9 131.5(5) . . ?
C11 C10 C9 105.5(5) . . ?
C12 C11 C10 123.9(5) . . ?
C12 C11 C28 120.1(6) . . ?
C10 C11 C28 108.5(5) . . ?
C11 C12 C13 117.2(5) . . ?
C11 C12 C30 120.7(5) . . ?
C13 C12 C30 109.2(5) . . ?
C14 C13 C32 122.7(6) . . ?
C14 C13 C12 120.6(5) . . ?
C32 C13 C12 107.4(5) . . ?
C13 C14 C1 118.6(5) . . ?
C13 C14 C15 117.5(6) . . ?
C1 C14 C15 118.9(5) . . ?
C34 C15 C16 118.3(6) . . ?
C34 C15 C14 118.2(6) . . ?
C16 C15 C14 117.0(5) . . ?
C17 C16 C2 116.3(6) . . ?
C17 C16 C15 120.0(6) . . ?
C2 C16 C15 119.6(5) . . ?
C16 C17 C18 119.9(5) . . ?
C16 C17 C36 121.2(6) . . ?
C18 C17 C36 108.5(6) . . ?
C19 C18 C17 119.9(6) . . ?
C19 C18 C38 122.7(6) . . ?
C17 C18 C38 107.1(6) . . ?
C18 C19 C3 118.2(6) . . ?
C18 C19 C20 118.8(6) . . ?
C3 C19 C20 115.3(5) . . ?
C21 C20 C5 118.0(5) . . ?
C21 C20 C19 118.1(5) . . ?
C5 C20 C19 119.4(6) . . ?
C20 C21 C22 119.4(6) . . ?
C20 C21 C39 122.5(6) . . ?
C22 C21 C39 107.2(5) . . ?
C23 C22 C41 122.7(6) . . ?
C23 C22 C21 119.8(6) . . ?
C41 C22 C21 108.7(5) . . ?
C22 C23 C6 116.4(5) . . ?
C22 C23 C24 118.5(6) . . ?
C6 C23 C24 121.7(6) . . ?
C43 C24 C23 117.2(6) . . ?
C43 C24 C25 118.4(6) . . ?
C23 C24 C25 118.3(5) . . ?
C26 C25 C7 119.5(6) . . ?
C26 C25 C24 116.7(5) . . ?
C7 C25 C24 119.6(5) . . ?
C25 C26 C45 123.6(6) . . ?
C25 C26 C27 120.1(5) . . ?
C45 C26 C27 106.6(5) . . ?
C28 C27 C26 116.6(6) . . ?
C28 C27 C29 120.0(5) . . ?
C26 C27 C29 109.1(5) . . ?
C27 C28 C8 122.2(6) . . ?
C27 C28 C11 119.9(5) . . ?
C8 C28 C11 110.7(5) . . ?
C30 C29 C27 120.3(6) . . ?
C30 C29 C46 120.0(6) . . ?
C27 C29 C46 107.4(6) . . ?
C29 C30 C31 119.2(6) . . ?
C29 C30 C12 118.8(6) . . ?
C31 C30 C12 107.6(5) . . ?
C48 C31 C30 121.8(6) . . ?
C48 C31 C32 119.2(6) . . ?
C30 C31 C32 107.3(5) . . ?
C33 C32 C13 119.5(6) . . ?
C33 C32 C31 120.2(6) . . ?
C13 C32 C31 108.3(5) . . ?
C32 C33 C34 120.1(6) . . ?
C32 C33 C50 120.7(6) . . ?
C34 C33 C50 108.2(6) . . ?
C15 C34 C33 121.8(6) . . ?
C15 C34 C35 120.5(6) . . ?
C33 C34 C35 108.0(6) . . ?
C36 C35 C51 120.8(6) . . ?
C36 C35 C34 120.1(6) . . ?
C51 C35 C34 107.3(6) . . ?
C35 C36 C17 119.7(6) . . ?
C35 C36 C37 120.9(6) . . ?
C17 C36 C37 108.0(6) . . ?
C53 C37 C38 121.2(6) . . ?
C53 C37 C36 119.0(6) . . ?
C38 C37 C36 106.9(6) . . ?
C39 C38 C37 120.0(6) . . ?
C39 C38 C18 118.3(6) . . ?
C37 C38 C18 109.3(6) . . ?
C38 C39 C40 119.2(6) . . ?
C38 C39 C21 119.0(6) . . ?
C40 C39 C21 108.8(5) . . ?
C54 C40 C39 121.3(6) . . ?
C54 C40 C41 119.4(6) . . ?
C39 C40 C41 106.9(5) . . ?
C42 C41 C22 119.7(6) . . ?
C42 C41 C40 120.3(6) . . ?
C22 C41 C40 108.4(5) . . ?
C41 C42 C56 120.7(6) . . ?
C41 C42 C43 119.5(6) . . ?
C56 C42 C43 108.5(6) . . ?
C24 C43 C44 122.5(6) . . ?
C24 C43 C42 122.1(6) . . ?
C44 C43 C42 106.0(5) . . ?
C45 C44 C43 119.7(6) . . ?
C45 C44 C57 119.9(6) . . ?
C43 C44 C57 109.2(6) . . ?
C44 C45 C26 118.9(6) . . ?
C44 C45 C46 120.8(6) . . ?
C26 C45 C46 109.2(6) . . ?
C47 C46 C45 120.0(6) . . ?
C47 C46 C29 120.3(6) . . ?
C45 C46 C29 107.4(5) . . ?
C46 C47 C58 119.6(6) . . ?
C46 C47 C48 120.0(6) . . ?
C58 C47 C48 107.4(6) . . ?
C31 C48 C49 120.5(6) . . ?
C31 C48 C47 118.4(6) . . ?
C49 C48 C47 107.7(6) . . ?
C50 C49 C48 120.4(6) . . ?
C50 C49 C59 118.8(7) . . ?
C48 C49 C59 108.8(6) . . ?
C49 C50 C51 120.7(6) . . ?
C49 C50 C33 118.8(6) . . ?
C51 C50 C33 108.1(6) . . ?
C52 C51 C50 121.0(6) . . ?
C52 C51 C35 118.1(6) . . ?
C50 C51 C35 108.3(6) . . ?
C51 C52 C53 120.8(6) . . ?
C51 C52 C60 118.4(6) . . ?
C53 C52 C60 108.6(6) . . ?
C37 C53 C52 120.3(6) . . ?
C37 C53 C54 119.1(6) . . ?
C52 C53 C54 107.9(6) . . ?
C40 C54 C55 120.0(6) . . ?
C40 C54 C53 119.3(6) . . ?
C55 C54 C53 108.2(6) . . ?
C56 C55 C54 120.9(6) . . ?
C56 C55 C60 118.7(7) . . ?
C54 C55 C60 108.0(6) . . ?
C55 C56 C57 121.3(6) . . ?
C55 C56 C42 118.7(6) . . ?
C57 C56 C42 108.3(5) . . ?
C58 C57 C56 120.4(6) . . ?
C58 C57 C44 119.4(7) . . ?
C56 C57 C44 107.8(6) . . ?
C57 C58 C59 119.0(7) . . ?
C57 C58 C47 120.1(6) . . ?
C59 C58 C47 109.0(6) . . ?
C60 C59 C58 121.0(6) . . ?
C60 C59 C49 119.9(6) . . ?
C58 C59 C49 106.9(6) . . ?
C59 C60 C52 121.2(6) . . ?
C59 C60 C55 119.5(6) . . ?
C52 C60 C55 107.3(6) . . ?
C2 C61 C64 109.7(5) . . ?
C2 C61 C62 111.6(5) . . ?
C64 C61 C62 105.9(5) . . ?
C2 C61 C1 103.4(5) . . ?
C64 C61 C1 111.4(5) . . ?
C62 C61 C1 115.0(5) . . ?
N1 C62 C70 117.2(5) . . ?
N1 C62 C61 125.6(6) . . ?
C70 C62 C61 116.5(5) . . ?
N1 C63 C3 115.2(5) . . ?
N1 C63 C76 106.2(5) . . ?
C3 C63 C76 109.3(5) . . ?
N1 C63 C4 107.9(5) . . ?
C3 C63 C4 110.8(5) . . ?
C76 C63 C4 107.0(5) . . ?
C69 C64 C65 118.9(6) . . ?
C69 C64 C61 123.8(5) . . ?
C65 C64 C61 117.3(6) . . ?
C66 C65 C64 119.7(6) . . ?
C66 C65 H 120.2 . . ?
C64 C65 H 120.2 . . ?
C67 C66 C65 120.5(6) . . ?
C67 C66 HA 119.7 . . ?
C65 C66 HA 119.7 . . ?
C66 C67 C68 119.9(6) . . ?
C66 C67 HB 120.1 . . ?
C68 C67 HB 120.1 . . ?
C69 C68 C67 119.7(7) . . ?
C69 C68 HC 120.1 . . ?
C67 C68 HC 120.1 . . ?
C64 C69 C68 121.3(6) . . ?
C64 C69 HD 119.4 . . ?
C68 C69 HD 119.4 . . ?
C71 C70 C75 118.3(6) . . ?
C71 C70 C62 118.5(6) . . ?
C75 C70 C62 122.9(5) . . ?
C70 C71 C72 120.7(7) . . ?
C70 C71 HE 119.7 . . ?
C72 C71 HE 119.7 . . ?
C73 C72 C71 119.7(7) . . ?
C73 C72 HF 120.2 . . ?
C71 C72 HF 120.2 . . ?
C72 C73 C74 120.1(7) . . ?
C72 C73 HG 119.9 . . ?
C74 C73 HG 119.9 . . ?
C73 C74 C75 120.1(7) . . ?
C73 C74 HH 120.0 . . ?
C75 C74 HH 120.0 . . ?
C74 C75 C70 121.0(6) . . ?
C74 C75 HI 119.5 . . ?
C70 C75 HI 119.5 . . ?
N2 C76 C77 122.5(6) . . ?
N2 C76 C63 115.3(6) . . ?
C77 C76 C63 122.2(6) . . ?
C78 C77 C76 118.7(7) . . ?
C78 C77 HJ 120.7 . . ?
C76 C77 HJ 120.7 . . ?
C79 C78 C77 119.2(7) . . ?
C79 C78 HK 120.4 . . ?
C77 C78 HK 120.4 . . ?
C80 C79 C78 118.6(7) . . ?
C80 C79 HL 120.7 . . ?
C78 C79 HL 120.7 . . ?
N2 C80 C79 123.6(7) . . ?
N2 C80 HM 118.2 . . ?
C79 C80 HM 118.2 . . ?
C86 C81 C82 119.0(6) . . ?
C86 C81 P1 123.1(5) . . ?
C82 C81 P1 117.7(5) . . ?
C83 C82 C81 120.8(6) . . ?
C83 C82 HN 119.6 . . ?
C81 C82 HN 119.6 . . ?
C82 C83 C84 119.4(6) . . ?
C82 C83 HO 120.3 . . ?
C84 C83 HO 120.3 . . ?
C83 C84 C85 120.7(6) . . ?
C83 C84 HP 119.7 . . ?
C85 C84 HP 119.7 . . ?
C84 C85 C86 120.1(6) . . ?
C84 C85 HQ 120.0 . . ?
C86 C85 HQ 120.0 . . ?
C81 C86 C85 120.0(6) . . ?
C81 C86 HR 120.0 . . ?
C85 C86 HR 120.0 . . ?
C88 C87 C92 118.1(6) . . ?
C88 C87 P1 120.1(5) . . ?
C92 C87 P1 121.6(5) . . ?
C89 C88 C87 121.5(7) . . ?
C89 C88 HS 119.2 . . ?
C87 C88 HS 119.2 . . ?
C88 C89 C90 119.6(8) . . ?
C88 C89 HT 120.2 . . ?
C90 C89 HT 120.2 . . ?
C91 C90 C89 120.3(7) . . ?
C91 C90 HU 119.9 . . ?
C89 C90 HU 119.9 . . ?
C90 C91 C92 120.5(7) . . ?
C90 C91 HV 119.8 . . ?
C92 C91 HV 119.8 . . ?
C91 C92 C87 120.0(6) . . ?
C91 C92 HW 120.0 . . ?
C87 C92 HW 120.0 . . ?
C94 C93 C98 119.5(6) . . ?
C94 C93 P1 123.9(5) . . ?
C98 C93 P1 116.6(5) . . ?
C93 C94 C95 119.8(7) . . ?
C93 C94 HX 120.1 . . ?
C95 C94 HX 120.1 . . ?
C96 C95 C94 120.0(6) . . ?
C96 C95 HY 120.0 . . ?
C94 C95 HY 120.0 . . ?
C95 C96 C97 121.2(7) . . ?
C95 C96 HZ 119.4 . . ?
C97 C96 HZ 119.4 . . ?
C96 C97 C98 119.4(7) . . ?
C96 C97 H1 120.3 . . ?
C98 C97 H1 120.3 . . ?
C93 C98 C97 120.1(6) . . ?
C93 C98 H2 119.9 . . ?
C97 C98 H2 119.9 . . ?
C100 C99 C104 119.6(6) . . ?
C100 C99 P2 117.3(5) . . ?
C104 C99 P2 122.8(5) . . ?
C99 C100 C101 120.1(6) . . ?
C99 C100 H3 120.0 . . ?
C101 C100 H3 120.0 . . ?
C102 C101 C100 119.8(6) . . ?
C102 C101 H4 120.1 . . ?
C100 C101 H4 120.1 . . ?
C103 C102 C101 120.7(6) . . ?
C103 C102 H5 119.6 . . ?
C101 C102 H5 119.6 . . ?
C102 C103 C104 120.0(7) . . ?
C102 C103 H6 120.0 . . ?
C104 C103 H6 120.0 . . ?
C103 C104 C99 119.8(7) . . ?
C103 C104 H7 120.1 . . ?
C99 C104 H7 120.1 . . ?
C110 C105 C106 118.6(6) . . ?
C110 C105 P2 119.8(5) . . ?
C106 C105 P2 121.5(5) . . ?
C105 C106 C107 120.5(7) . . ?
C105 C106 H8 119.8 . . ?
C107 C106 H8 119.8 . . ?
C108 C107 C106 120.2(7) . . ?
C108 C107 H9 119.9 . . ?
C106 C107 H9 119.9 . . ?
C107 C108 C109 119.1(7) . . ?
C107 C108 H10 120.5 . . ?
C109 C108 H10 120.5 . . ?
C110 C109 C108 120.1(7) . . ?
C110 C109 H11 120.0 . . ?
C108 C109 H11 120.0 . . ?
C105 C110 C109 121.5(7) . . ?
C105 C110 H12 119.2 . . ?
C109 C110 H12 119.2 . . ?
C116 C111 C112 118.5(6) . . ?
C116 C111 P2 122.1(5) . . ?
C112 C111 P2 119.2(5) . . ?
C113 C112 C111 120.0(6) . . ?
C113 C112 H13 120.0 . . ?
C111 C112 H13 120.0 . . ?
C114 C113 C112 120.0(6) . . ?
C114 C113 H14 120.0 . . ?
C112 C113 H14 120.0 . . ?
C115 C114 C113 121.0(7) . . ?
C115 C114 H15 119.5 . . ?
C113 C114 H15 119.5 . . ?
C114 C115 C116 119.8(7) . . ?
C114 C115 H16 120.1 . . ?
C116 C115 H16 120.1 . . ?
C111 C116 C115 120.6(7) . . ?
C111 C116 H17 119.7 . . ?
C115 C116 H17 119.7 . . ?
C6_1 C1_1 C2_1 120.6(7) . . ?
C6_1 C1_1 H1_1 119.7 . . ?
C2_1 C1_1 H1_1 119.7 . . ?
C3_1 C2_1 C1_1 120.0(8) . . ?
C3_1 C2_1 H2_1 120.0 . . ?
C1_1 C2_1 H2_1 120.0 . . ?
C2_1 C3_1 C4_1 119.8(7) . . ?
C2_1 C3_1 H3_1 120.1 . . ?
C4_1 C3_1 H3_1 120.1 . . ?
C3_1 C4_1 C5_1 120.5(7) . . ?
C3_1 C4_1 H4_1 119.8 . . ?
C5_1 C4_1 H4_1 119.8 . . ?
C4_1 C5_1 C6_1 119.3(7) . . ?
C4_1 C5_1 H5_1 120.4 . . ?
C6_1 C5_1 H5_1 120.4 . . ?
C1_1 C6_1 C5_1 119.8(7) . . ?
C1_1 C6_1 H6_1 120.1 . . ?
C5_1 C6_1 H6_1 120.1 . . ?
C2_2 C1_2 C6_2 119.1(8) . . ?
C2_2 C1_2 H1_2 120.5 . . ?
C6_2 C1_2 H1_2 120.5 . . ?
C1_2 C2_2 C3_2 120.0(8) . . ?
C1_2 C2_2 H2_2 120.0 . . ?
C3_2 C2_2 H2_2 120.0 . . ?
C4_2 C3_2 C2_2 119.9(7) . . ?
C4_2 C3_2 H3_2 120.1 . . ?
C2_2 C3_2 H3_2 120.1 . . ?
C5_2 C4_2 C3_2 120.8(7) . . ?
C5_2 C4_2 H4_2 119.6 . . ?
C3_2 C4_2 H4_2 119.6 . . ?
C4_2 C5_2 C6_2 119.6(8) . . ?
C4_2 C5_2 H5_2 120.2 . . ?
C6_2 C5_2 H5_2 120.2 . . ?
C5_2 C6_2 C1_2 120.5(8) . . ?
C5_2 C6_2 H6_2 119.7 . . ?
C1_2 C6_2 H6_2 119.7 . . ?
C6_3 C1_3 C2_3 116.3(15) . . ?
C6_3 C1_3 H1_3 121.9 . . ?
C2_3 C1_3 H1_3 121.9 . . ?
C3_3 C2_3 C1_3 122.7(16) . . ?
C3_3 C2_3 H2_3 118.7 . . ?
C1_3 C2_3 H2_3 118.7 . . ?
C4_3 C3_3 C2_3 117.5(15) . . ?
C4_3 C3_3 H3_3 121.3 . . ?
C2_3 C3_3 H3_3 121.3 . . ?
C3_3 C4_3 C5_3 121.3(16) . . ?
C3_3 C4_3 H4_3 119.3 . . ?
C5_3 C4_3 H4_3 119.3 . . ?
C6_3 C5_3 C4_3 118.8(17) . . ?
C6_3 C5_3 H5_3 120.6 . . ?
C4_3 C5_3 H5_3 120.6 . . ?
C5_3 C6_3 C1_3 122.3(16) . . ?
C5_3 C6_3 H6_3 118.8 . . ?
C1_3 C6_3 H6_3 118.8 . . ?
C6_4 C1_4 C2_4 119.1(15) . . ?
C6_4 C1_4 H1_4 120.4 . . ?
C2_4 C1_4 H1_4 120.4 . . ?
C3_4 C2_4 C1_4 119.0(14) . . ?
C3_4 C2_4 H2_4 120.5 . . ?
C1_4 C2_4 H2_4 120.5 . . ?
C2_4 C3_4 C4_4 122.1(16) . . ?
C2_4 C3_4 H3_4 118.9 . . ?
C4_4 C3_4 H3_4 118.9 . . ?
C3_4 C4_4 C5_4 119.9(16) . . ?
C3_4 C4_4 H4_4 120.1 . . ?
C5_4 C4_4 H4_4 120.1 . . ?
C4_4 C5_4 C6_4 117.2(16) . . ?
C4_4 C5_4 H5_4 121.4 . . ?
C6_4 C5_4 H5_4 121.4 . . ?
C1_4 C6_4 C5_4 122.6(16) . . ?
C1_4 C6_4 H6_4 118.7 . . ?
C5_4 C6_4 H6_4 118.7 . . ?

loop_
_geom_bond_atom_site_label_1
_geom_bond_atom_site_label_2
_geom_bond_distance
_geom_bond_site_symmetry_2
_geom_bond_publ_flag
Pt1 C6 2.027(5) . ?
Pt1 C7 2.038(6) . ?
Pt1 P2 2.3358(16) . ?
Pt1 P1 2.3539(16) . ?
P1 C93 1.822(6) . ?
P1 C87 1.822(6) . ?
P1 C81 1.831(6) . ?
P2 C99 1.826(7) . ?
P2 C105 1.828(6) . ?
P2 C111 1.835(6) . ?
O1 C4 1.193(7) . ?
O2 C9 1.190(7) . ?
N1 C62 1.279(8) . ?
N1 C63 1.456(8) . ?
N2 C76 1.335(8) . ?
N2 C80 1.343(9) . ?
C1 C10 1.387(8) . ?
C1 C14 1.469(8) . ?
C1 C61 1.553(8) . ?
C2 C3 1.367(9) . ?
C2 C16 1.443(9) . ?
C2 C61 1.496(9) . ?
C3 C19 1.449(9) . ?
C3 C63 1.485(8) . ?
C4 C5 1.497(9) . ?
C4 C63 1.584(8) . ?
C5 C6 1.380(8) . ?
C5 C20 1.434(8) . ?
C6 C23 1.444(9) . ?
C7 C8 1.390(8) . ?
C7 C25 1.468(8) . ?
C8 C28 1.409(8) . ?
C8 C9 1.517(8) . ?
C9 C10 1.556(8) . ?
C10 C11 1.427(8) . ?
C11 C12 1.366(8) . ?
C11 C28 1.443(8) . ?
C12 C13 1.437(8) . ?
C12 C30 1.453(9) . ?
C13 C14 1.398(9) . ?
C13 C32 1.436(8) . ?
C14 C15 1.472(9) . ?
C15 C34 1.408(9) . ?
C15 C16 1.445(9) . ?
C16 C17 1.400(9) . ?
C17 C18 1.434(9) . ?
C17 C36 1.437(9) . ?
C18 C19 1.377(9) . ?
C18 C38 1.443(9) . ?
C19 C20 1.461(8) . ?
C20 C21 1.384(9) . ?
C21 C22 1.440(8) . ?
C21 C39 1.444(8) . ?
C22 C23 1.398(8) . ?
C22 C41 1.424(9) . ?
C23 C24 1.480(9) . ?
C24 C43 1.396(9) . ?
C24 C25 1.487(9) . ?
C25 C26 1.407(8) . ?
C26 C45 1.440(9) . ?
C26 C27 1.442(9) . ?
C27 C28 1.378(8) . ?
C27 C29 1.444(8) . ?
C29 C30 1.388(9) . ?
C29 C46 1.445(9) . ?
C30 C31 1.436(9) . ?
C31 C48 1.381(10) . ?
C31 C32 1.477(9) . ?
C32 C33 1.359(9) . ?
C33 C34 1.432(9) . ?
C33 C50 1.465(9) . ?
C34 C35 1.468(10) . ?
C35 C36 1.365(9) . ?
C35 C51 1.459(9) . ?
C36 C37 1.454(9) . ?
C37 C53 1.390(9) . ?
C37 C38 1.427(9) . ?
C38 C39 1.393(9) . ?
C39 C40 1.439(9) . ?
C40 C54 1.383(9) . ?
C40 C41 1.455(8) . ?
C41 C42 1.362(9) . ?
C42 C56 1.444(9) . ?
C42 C43 1.466(9) . ?
C43 C44 1.446(9) . ?
C44 C45 1.374(9) . ?
C44 C57 1.448(9) . ?
C45 C46 1.445(9) . ?
C46 C47 1.380(9) . ?
C47 C58 1.455(10) . ?
C47 C48 1.465(9) . ?
C48 C49 1.446(10) . ?
C49 C50 1.397(9) . ?
C49 C59 1.463(10) . ?
C50 C51 1.431(10) . ?
C51 C52 1.405(10) . ?
C52 C53 1.435(10) . ?
C52 C60 1.443(9) . ?
C53 C54 1.455(9) . ?
C54 C55 1.427(10) . ?
C55 C56 1.396(9) . ?
C55 C60 1.466(10) . ?
C56 C57 1.430(10) . ?
C57 C58 1.396(10) . ?
C58 C59 1.450(9) . ?
C59 C60 1.392(10) . ?
C61 C64 1.546(8) . ?
C61 C62 1.548(8) . ?
C62 C70 1.502(9) . ?
C63 C76 1.542(8) . ?
C64 C69 1.371(9) . ?
C64 C65 1.422(9) . ?
C65 C66 1.380(9) . ?
C65 H 0.9500 . ?
C66 C67 1.379(10) . ?
C66 HA 0.9500 . ?
C67 C68 1.396(10) . ?
C67 HB 0.9500 . ?
C68 C69 1.379(9) . ?
C68 HC 0.9500 . ?
C69 HD 0.9500 . ?
C70 C71 1.363(9) . ?
C70 C75 1.389(9) . ?
C71 C72 1.411(11) . ?
C71 HE 0.9500 . ?
C72 C73 1.359(11) . ?
C72 HF 0.9500 . ?
C73 C74 1.369(10) . ?
C73 HG 0.9500 . ?
C74 C75 1.377(10) . ?
C74 HH 0.9500 . ?
C75 HI 0.9500 . ?
C76 C77 1.381(9) . ?
C77 C78 1.380(10) . ?
C77 HJ 0.9500 . ?
C78 C79 1.369(11) . ?
C78 HK 0.9500 . ?
C79 C80 1.363(10) . ?
C79 HL 0.9500 . ?
C80 HM 0.9500 . ?
C81 C86 1.376(9) . ?
C81 C82 1.412(9) . ?
C82 C83 1.373(9) . ?
C82 HN 0.9500 . ?
C83 C84 1.378(10) . ?
C83 HO 0.9500 . ?
C84 C85 1.380(10) . ?
C84 HP 0.9500 . ?
C85 C86 1.394(9) . ?
C85 HQ 0.9500 . ?
C86 HR 0.9500 . ?
C87 C88 1.387(9) . ?
C87 C92 1.388(9) . ?
C88 C89 1.360(11) . ?
C88 HS 0.9500 . ?
C89 C90 1.377(12) . ?
C89 HT 0.9500 . ?
C90 C91 1.359(11) . ?
C90 HU 0.9500 . ?
C91 C92 1.383(9) . ?
C91 HV 0.9500 . ?
C92 HW 0.9500 . ?
C93 C94 1.386(9) . ?
C93 C98 1.391(9) . ?
C94 C95 1.396(9) . ?
C94 HX 0.9500 . ?
C95 C96 1.362(11) . ?
C95 HY 0.9500 . ?
C96 C97 1.376(10) . ?
C96 HZ 0.9500 . ?
C97 C98 1.392(9) . ?
C97 H1 0.9500 . ?
C98 H2 0.9500 . ?
C99 C100 1.385(9) . ?
C99 C104 1.397(9) . ?
C100 C101 1.392(9) . ?
C100 H3 0.9500 . ?
C101 C102 1.379(10) . ?
C101 H4 0.9500 . ?
C102 C103 1.373(11) . ?
C102 H5 0.9500 . ?
C103 C104 1.391(10) . ?
C103 H6 0.9500 . ?
C104 H7 0.9500 . ?
C105 C110 1.379(9) . ?
C105 C106 1.393(10) . ?
C106 C107 1.400(10) . ?
C106 H8 0.9500 . ?
C107 C108 1.385(11) . ?
C107 H9 0.9500 . ?
C108 C109 1.396(11) . ?
C108 H10 0.9500 . ?
C109 C110 1.384(9) . ?
C109 H11 0.9500 . ?
C110 H12 0.9500 . ?
C111 C116 1.362(9) . ?
C111 C112 1.412(9) . ?
C112 C113 1.384(9) . ?
C112 H13 0.9500 . ?
C113 C114 1.362(10) . ?
C113 H14 0.9500 . ?
C114 C115 1.353(10) . ?
C114 H15 0.9500 . ?
C115 C116 1.403(10) . ?
C115 H16 0.9500 . ?
C116 H17 0.9500 . ?
C1_1 C6_1 1.369(9) . ?
C1_1 C2_1 1.384(9) . ?
C1_1 H1_1 0.9500 . ?
C2_1 C3_1 1.372(9) . ?
C2_1 H2_1 0.9500 . ?
C3_1 C4_1 1.378(9) . ?
C3_1 H3_1 0.9500 . ?
C4_1 C5_1 1.389(9) . ?
C4_1 H4_1 0.9500 . ?
C5_1 C6_1 1.390(9) . ?
C5_1 H5_1 0.9500 . ?
C6_1 H6_1 0.9500 . ?
C1_2 C2_2 1.369(9) . ?
C1_2 C6_2 1.392(10) . ?
C1_2 H1_2 0.9500 . ?
C2_2 C3_2 1.386(9) . ?
C2_2 H2_2 0.9500 . ?
C3_2 C4_2 1.366(9) . ?
C3_2 H3_2 0.9500 . ?
C4_2 C5_2 1.361(9) . ?
C4_2 H4_2 0.9500 . ?
C5_2 C6_2 1.370(10) . ?
C5_2 H5_2 0.9500 . ?
C6_2 H6_2 0.9500 . ?
C1_3 C6_3 1.385(13) . ?
C1_3 C2_3 1.410(13) . ?
C1_3 H1_3 0.9500 . ?
C2_3 C3_3 1.399(13) . ?
C2_3 H2_3 0.9500 . ?
C3_3 C4_3 1.382(13) . ?
C3_3 H3_3 0.9500 . ?
C4_3 C5_3 1.382(14) . ?
C4_3 H4_3 0.9500 . ?
C5_3 C6_3 1.381(14) . ?
C5_3 H5_3 0.9500 . ?
C6_3 H6_3 0.9500 . ?
C1_4 C6_4 1.380(13) . ?
C1_4 C2_4 1.384(13) . ?
C1_4 H1_4 0.9500 . ?
C2_4 C3_4 1.367(13) . ?
C2_4 H2_4 0.9500 . ?
C3_4 C4_4 1.384(13) . ?
C3_4 H3_4 0.9500 . ?
C4_4 C5_4 1.393(14) . ?
C4_4 H4_4 0.9500 . ?
C5_4 C6_4 1.393(13) . ?
C5_4 H5_4 0.9500 . ?
C6_4 H6_4 0.9500 . ?

loop_
_geom_torsion_atom_site_label_1
_geom_torsion_atom_site_label_2
_geom_torsion_atom_site_label_3
_geom_torsion_atom_site_label_4
_geom_torsion
_geom_torsion_site_symmetry_1
_geom_torsion_site_symmetry_2
_geom_torsion_site_symmetry_3
_geom_torsion_site_symmetry_4
_geom_torsion_publ_flag
C16 C2 C3 C19 8.1(8) . . . . ?
C61 C2 C3 C19 -160.3(5) . . . . ?
C16 C2 C3 C63 177.2(5) . . . . ?
C61 C2 C3 C63 8.7(9) . . . . ?
O1 C4 C5 C6 -32.8(9) . . . . ?
C63 C4 C5 C6 145.0(6) . . . . ?
O1 C4 C5 C20 157.6(6) . . . . ?
C63 C4 C5 C20 -24.6(8) . . . . ?
C20 C5 C6 C23 4.0(9) . . . . ?
C4 C5 C6 C23 -165.4(6) . . . . ?
C20 C5 C6 Pt1 176.6(4) . . . . ?
C4 C5 C6 Pt1 7.1(8) . . . . ?
C25 C7 C8 C28 -12.3(8) . . . . ?
Pt1 C7 C8 C28 176.0(4) . . . . ?
C25 C7 C8 C9 141.1(6) . . . . ?
Pt1 C7 C8 C9 -30.6(9) . . . . ?
C7 C8 C9 O2 49.1(10) . . . . ?
C28 C8 C9 O2 -154.2(6) . . . . ?
C7 C8 C9 C10 -132.3(6) . . . . ?
C28 C8 C9 C10 24.4(6) . . . . ?
C14 C1 C10 C11 7.3(9) . . . . ?
C61 C1 C10 C11 171.6(6) . . . . ?
C14 C1 C10 C9 -144.1(6) . . . . ?
C61 C1 C10 C9 20.2(10) . . . . ?
O2 C9 C10 C1 -52.2(10) . . . . ?
C8 C9 C10 C1 129.3(7) . . . . ?
O2 C9 C10 C11 153.8(6) . . . . ?
C8 C9 C10 C11 -24.8(6) . . . . ?
C1 C10 C11 C12 7.9(9) . . . . ?
C9 C10 C11 C12 166.1(6) . . . . ?
C1 C10 C11 C28 -141.7(6) . . . . ?
C9 C10 C11 C28 16.4(6) . . . . ?
C10 C11 C12 C13 -12.1(9) . . . . ?
C28 C11 C12 C13 134.3(6) . . . . ?
C10 C11 C12 C30 -149.3(6) . . . . ?
C28 C11 C12 C30 -2.9(9) . . . . ?
C11 C12 C13 C14 0.7(9) . . . . ?
C30 C12 C13 C14 142.5(6) . . . . ?
C11 C12 C13 C32 -146.7(6) . . . . ?
C30 C12 C13 C32 -4.9(7) . . . . ?
C32 C13 C14 C1 156.2(6) . . . . ?
C12 C13 C14 C1 13.8(9) . . . . ?
C32 C13 C14 C15 1.4(9) . . . . ?
C12 C13 C14 C15 -141.0(6) . . . . ?
C10 C1 C14 C13 -17.9(9) . . . . ?
C61 C1 C14 C13 175.8(5) . . . . ?
C10 C1 C14 C15 136.6(6) . . . . ?
C61 C1 C14 C15 -29.7(7) . . . . ?
C13 C14 C15 C34 -3.7(8) . . . . ?
C1 C14 C15 C34 -158.5(5) . . . . ?
C13 C14 C15 C16 147.6(6) . . . . ?
C1 C14 C15 C16 -7.2(8) . . . . ?
C3 C2 C16 C17 12.7(8) . . . . ?
C61 C2 C16 C17 -178.4(5) . . . . ?
C3 C2 C16 C15 -144.5(6) . . . . ?
C61 C2 C16 C15 24.4(8) . . . . ?
C34 C15 C16 C17 5.9(8) . . . . ?
C14 C15 C16 C17 -145.4(5) . . . . ?
C34 C15 C16 C2 162.3(5) . . . . ?
C14 C15 C16 C2 11.0(8) . . . . ?
C2 C16 C17 C18 -19.0(8) . . . . ?
C15 C16 C17 C18 138.1(6) . . . . ?
C2 C16 C17 C36 -160.0(5) . . . . ?
C15 C16 C17 C36 -2.9(8) . . . . ?
C16 C17 C18 C19 4.5(9) . . . . ?
C36 C17 C18 C19 149.8(6) . . . . ?
C16 C17 C18 C38 -141.4(6) . . . . ?
C36 C17 C18 C38 4.0(7) . . . . ?
C17 C18 C19 C3 16.9(9) . . . . ?
C38 C18 C19 C3 157.3(6) . . . . ?
C17 C18 C19 C20 -131.0(6) . . . . ?
C38 C18 C19 C20 9.4(9) . . . . ?
C2 C3 C19 C18 -23.1(8) . . . . ?
C63 C3 C19 C18 167.1(5) . . . . ?
C2 C3 C19 C20 125.9(6) . . . . ?
C63 C3 C19 C20 -43.9(8) . . . . ?
C6 C5 C20 C21 17.4(9) . . . . ?
C4 C5 C20 C21 -172.8(6) . . . . ?
C6 C5 C20 C19 -138.4(6) . . . . ?
C4 C5 C20 C19 31.3(8) . . . . ?
C18 C19 C20 C21 -4.6(9) . . . . ?
C3 C19 C20 C21 -153.5(6) . . . . ?
C18 C19 C20 C5 151.3(6) . . . . ?
C3 C19 C20 C5 2.4(8) . . . . ?
C5 C20 C21 C22 -19.3(9) . . . . ?
C19 C20 C21 C22 136.9(6) . . . . ?
C5 C20 C21 C39 -159.1(6) . . . . ?
C19 C20 C21 C39 -2.9(9) . . . . ?
C20 C21 C22 C23 -0.1(9) . . . . ?
C39 C21 C22 C23 145.1(6) . . . . ?
C20 C21 C22 C41 -148.6(6) . . . . ?
C39 C21 C22 C41 -3.4(7) . . . . ?
C41 C22 C23 C6 164.9(6) . . . . ?
C21 C22 C23 C6 21.0(8) . . . . ?
C41 C22 C23 C24 5.4(9) . . . . ?
C21 C22 C23 C24 -138.5(6) . . . . ?
C5 C6 C23 C22 -23.0(9) . . . . ?
Pt1 C6 C23 C22 163.8(4) . . . . ?
C5 C6 C23 C24 135.8(6) . . . . ?
Pt1 C6 C23 C24 -37.5(7) . . . . ?
C22 C23 C24 C43 -7.0(8) . . . . ?
C6 C23 C24 C43 -165.3(5) . . . . ?
C22 C23 C24 C25 145.1(6) . . . . ?
C6 C23 C24 C25 -13.2(8) . . . . ?
C8 C7 C25 C26 24.6(7) . . . . ?
Pt1 C7 C25 C26 -162.3(4) . . . . ?
C8 C7 C25 C24 -131.5(6) . . . . ?
Pt1 C7 C25 C24 41.6(6) . . . . ?
C43 C24 C25 C26 5.8(8) . . . . ?
C23 C24 C25 C26 -146.0(5) . . . . ?
C43 C24 C25 C7 162.5(5) . . . . ?
C23 C24 C25 C7 10.7(8) . . . . ?
C7 C25 C26 C45 -159.3(5) . . . . ?
C24 C25 C26 C45 -2.5(8) . . . . ?
C7 C25 C26 C27 -17.8(8) . . . . ?
C24 C25 C26 C27 139.0(6) . . . . ?
C25 C26 C27 C28 -2.2(8) . . . . ?
C45 C26 C27 C28 145.0(5) . . . . ?
C25 C26 C27 C29 -142.1(5) . . . . ?
C45 C26 C27 C29 5.2(6) . . . . ?
C26 C27 C28 C8 15.2(8) . . . . ?
C29 C27 C28 C8 150.5(6) . . . . ?
C26 C27 C28 C11 -132.6(6) . . . . ?
C29 C27 C28 C11 2.7(9) . . . . ?
C7 C8 C28 C27 -7.6(9) . . . . ?
C9 C8 C28 C27 -166.1(5) . . . . ?
C7 C8 C28 C11 142.8(6) . . . . ?
C9 C8 C28 C11 -15.7(7) . . . . ?
C12 C11 C28 C27 -0.6(9) . . . . ?
C10 C11 C28 C27 150.4(6) . . . . ?
C12 C11 C28 C8 -151.8(6) . . . . ?
C10 C11 C28 C8 -0.8(7) . . . . ?
C28 C27 C29 C30 -1.2(9) . . . . ?
C26 C27 C29 C30 137.0(6) . . . . ?
C28 C27 C29 C46 -143.5(6) . . . . ?
C26 C27 C29 C46 -5.2(6) . . . . ?
C27 C29 C30 C31 -136.9(6) . . . . ?
C46 C29 C30 C31 0.6(9) . . . . ?
C27 C29 C30 C12 -2.2(9) . . . . ?
C46 C29 C30 C12 135.3(6) . . . . ?
C11 C12 C30 C29 4.3(9) . . . . ?
C13 C12 C30 C29 -135.9(6) . . . . ?
C11 C12 C30 C31 143.7(6) . . . . ?
C13 C12 C30 C31 3.5(7) . . . . ?
C29 C30 C31 C48 -4.2(10) . . . . ?
C12 C30 C31 C48 -143.3(6) . . . . ?
C29 C30 C31 C32 138.5(6) . . . . ?
C12 C30 C31 C32 -0.7(7) . . . . ?
C14 C13 C32 C33 0.6(9) . . . . ?
C12 C13 C32 C33 147.2(6) . . . . ?
C14 C13 C32 C31 -142.1(6) . . . . ?
C12 C13 C32 C31 4.4(7) . . . . ?
C48 C31 C32 C33 -1.0(9) . . . . ?
C30 C31 C32 C33 -144.7(6) . . . . ?
C48 C31 C32 C13 141.5(6) . . . . ?
C30 C31 C32 C13 -2.3(7) . . . . ?
C13 C32 C33 C34 -0.2(9) . . . . ?
C31 C32 C33 C34 138.1(6) . . . . ?
C13 C32 C33 C50 -140.0(6) . . . . ?
C31 C32 C33 C50 -1.7(9) . . . . ?
C16 C15 C34 C33 -146.6(6) . . . . ?
C14 C15 C34 C33 4.3(9) . . . . ?
C16 C15 C34 C35 -4.9(8) . . . . ?
C14 C15 C34 C35 146.1(6) . . . . ?
C32 C33 C34 C15 -2.4(10) . . . . ?
C50 C33 C34 C15 141.9(6) . . . . ?
C32 C33 C34 C35 -148.3(6) . . . . ?
C50 C33 C34 C35 -4.0(6) . . . . ?
C15 C34 C35 C36 0.7(9) . . . . ?
C33 C34 C35 C36 147.2(6) . . . . ?
C15 C34 C35 C51 -142.3(6) . . . . ?
C33 C34 C35 C51 4.1(7) . . . . ?
C51 C35 C36 C17 140.5(6) . . . . ?
C34 C35 C36 C17 2.4(9) . . . . ?
C51 C35 C36 C37 1.5(9) . . . . ?
C34 C35 C36 C37 -136.6(6) . . . . ?
C16 C17 C36 C35 -1.4(9) . . . . ?
C18 C17 C36 C35 -146.2(6) . . . . ?
C16 C17 C36 C37 142.3(6) . . . . ?
C18 C17 C36 C37 -2.5(7) . . . . ?
C35 C36 C37 C53 1.3(9) . . . . ?
C17 C36 C37 C53 -141.9(6) . . . . ?
C35 C36 C37 C38 143.3(6) . . . . ?
C17 C36 C37 C38 0.1(7) . . . . ?
C53 C37 C38 C39 2.0(10) . . . . ?
C36 C37 C38 C39 -139.0(6) . . . . ?
C53 C37 C38 C18 143.4(6) . . . . ?
C36 C37 C38 C18 2.4(7) . . . . ?
C19 C18 C38 C39 -6.5(10) . . . . ?
C17 C18 C38 C39 138.2(6) . . . . ?
C19 C18 C38 C37 -148.7(6) . . . . ?
C17 C18 C38 C37 -4.0(7) . . . . ?
C37 C38 C39 C40 0.0(9) . . . . ?
C18 C38 C39 C40 -138.1(6) . . . . ?
C37 C38 C39 C21 136.9(6) . . . . ?
C18 C38 C39 C21 -1.1(9) . . . . ?
C20 C21 C39 C38 5.7(10) . . . . ?
C22 C21 C39 C38 -138.2(6) . . . . ?
C20 C21 C39 C40 146.7(6) . . . . ?
C22 C21 C39 C40 2.8(7) . . . . ?
C38 C39 C40 C54 -2.0(9) . . . . ?
C21 C39 C40 C54 -142.9(6) . . . . ?
C38 C39 C40 C41 139.7(6) . . . . ?
C21 C39 C40 C41 -1.2(7) . . . . ?
C23 C22 C41 C42 -1.5(9) . . . . ?
C21 C22 C41 C42 145.8(6) . . . . ?
C23 C22 C41 C40 -144.7(6) . . . . ?
C21 C22 C41 C40 2.6(7) . . . . ?
C54 C40 C41 C42 -1.2(10) . . . . ?
C39 C40 C41 C42 -143.8(6) . . . . ?
C54 C40 C41 C22 141.7(6) . . . . ?
C39 C40 C41 C22 -0.9(7) . . . . ?
C22 C41 C42 C56 -140.2(6) . . . . ?
C40 C41 C42 C56 -1.4(10) . . . . ?
C22 C41 C42 C43 -0.7(9) . . . . ?
C40 C41 C42 C43 138.1(6) . . . . ?
C23 C24 C43 C44 146.8(6) . . . . ?
C25 C24 C43 C44 -5.3(8) . . . . ?
C23 C24 C43 C42 5.0(9) . . . . ?
C25 C24 C43 C42 -147.1(6) . . . . ?
C41 C42 C43 C24 -1.2(9) . . . . ?
C56 C42 C43 C24 142.7(6) . . . . ?
C41 C42 C43 C44 -148.3(6) . . . . ?
C56 C42 C43 C44 -4.4(7) . . . . ?
C24 C43 C44 C45 1.2(9) . . . . ?
C42 C43 C44 C45 148.2(5) . . . . ?
C24 C43 C44 C57 -142.5(6) . . . . ?
C42 C43 C44 C57 4.4(7) . . . . ?
C43 C44 C45 C26 2.2(8) . . . . ?
C57 C44 C45 C26 142.1(6) . . . . ?
C43 C44 C45 C46 -137.7(6) . . . . ?
C57 C44 C45 C46 2.2(9) . . . . ?
C25 C26 C45 C44 -1.5(9) . . . . ?
C27 C26 C45 C44 -147.3(5) . . . . ?
C25 C26 C45 C46 142.6(6) . . . . ?
C27 C26 C45 C46 -3.2(7) . . . . ?
C44 C45 C46 C47 0.9(9) . . . . ?
C26 C45 C46 C47 -142.4(6) . . . . ?
C44 C45 C46 C29 143.3(6) . . . . ?
C26 C45 C46 C29 0.0(7) . . . . ?
C30 C29 C46 C47 3.1(9) . . . . ?
C27 C29 C46 C47 145.4(6) . . . . ?
C30 C29 C46 C45 -139.2(6) . . . . ?
C27 C29 C46 C45 3.1(6) . . . . ?
C45 C46 C47 C58 -2.2(9) . . . . ?
C29 C46 C47 C58 -139.7(6) . . . . ?
C45 C46 C47 C48 134.2(7) . . . . ?
C29 C46 C47 C48 -3.3(10) . . . . ?
C30 C31 C48 C49 139.9(6) . . . . ?
C32 C31 C48 C49 1.5(9) . . . . ?
C30 C31 C48 C47 3.8(10) . . . . ?
C32 C31 C48 C47 -134.5(6) . . . . ?
C46 C47 C48 C31 -0.1(10) . . . . ?
C58 C47 C48 C31 141.0(6) . . . . ?
C46 C47 C48 C49 -141.2(6) . . . . ?
C58 C47 C48 C49 -0.1(7) . . . . ?
C31 C48 C49 C50 0.6(9) . . . . ?
C47 C48 C49 C50 140.8(6) . . . . ?
C31 C48 C49 C59 -141.5(6) . . . . ?
C47 C48 C49 C59 -1.3(7) . . . . ?
C48 C49 C50 C51 -141.0(6) . . . . ?
C59 C49 C50 C51 -2.5(9) . . . . ?
C48 C49 C50 C33 -3.3(9) . . . . ?
C59 C49 C50 C33 135.2(6) . . . . ?
C32 C33 C50 C49 3.9(9) . . . . ?
C34 C33 C50 C49 -140.2(6) . . . . ?
C32 C33 C50 C51 146.4(6) . . . . ?
C34 C33 C50 C51 2.3(7) . . . . ?
C49 C50 C51 C52 0.8(9) . . . . ?
C33 C50 C51 C52 -140.8(6) . . . . ?
C49 C50 C51 C35 142.0(6) . . . . ?
C33 C50 C51 C35 0.3(7) . . . . ?
C36 C35 C51 C52 -3.0(9) . . . . ?
C34 C35 C51 C52 139.7(6) . . . . ?
C36 C35 C51 C50 -145.5(6) . . . . ?
C34 C35 C51 C50 -2.7(7) . . . . ?
C50 C51 C52 C53 139.3(6) . . . . ?
C35 C51 C52 C53 1.8(9) . . . . ?
C50 C51 C52 C60 1.2(9) . . . . ?
C35 C51 C52 C60 -136.3(6) . . . . ?
C38 C37 C53 C52 -139.0(6) . . . . ?
C36 C37 C53 C52 -2.5(8) . . . . ?
C38 C37 C53 C54 -2.0(9) . . . . ?
C36 C37 C53 C54 134.5(6) . . . . ?
C51 C52 C53 C37 1.0(9) . . . . ?
C60 C52 C53 C37 142.6(6) . . . . ?
C51 C52 C53 C54 -140.3(6) . . . . ?
C60 C52 C53 C54 1.4(7) . . . . ?
C39 C40 C54 C55 139.6(7) . . . . ?
C41 C40 C54 C55 2.5(10) . . . . ?
C39 C40 C54 C53 2.0(10) . . . . ?
C41 C40 C54 C53 -135.1(6) . . . . ?
C37 C53 C54 C40 0.0(9) . . . . ?
C52 C53 C54 C40 141.8(6) . . . . ?
C37 C53 C54 C55 -142.0(6) . . . . ?
C52 C53 C54 C55 -0.2(7) . . . . ?
C40 C54 C55 C56 -1.1(10) . . . . ?
C53 C54 C55 C56 140.5(6) . . . . ?
C40 C54 C55 C60 -142.7(6) . . . . ?
C53 C54 C55 C60 -1.0(7) . . . . ?
C54 C55 C56 C57 -140.0(7) . . . . ?
C60 C55 C56 C57 -2.5(9) . . . . ?
C54 C55 C56 C42 -1.4(10) . . . . ?
C60 C55 C56 C42 136.2(7) . . . . ?
C41 C42 C56 C55 2.7(10) . . . . ?
C43 C42 C56 C55 -140.7(6) . . . . ?
C41 C42 C56 C57 146.2(6) . . . . ?
C43 C42 C56 C57 2.8(7) . . . . ?
C55 C56 C57 C58 0.4(10) . . . . ?
C42 C56 C57 C58 -141.9(6) . . . . ?
C55 C56 C57 C44 142.3(6) . . . . ?
C42 C56 C57 C44 0.0(7) . . . . ?
C45 C44 C57 C58 -4.1(9) . . . . ?
C43 C44 C57 C58 139.5(6) . . . . ?
C45 C44 C57 C56 -146.4(6) . . . . ?
C43 C44 C57 C56 -2.8(7) . . . . ?
C56 C57 C58 C59 1.6(9) . . . . ?
C44 C57 C58 C59 -136.0(6) . . . . ?
C56 C57 C58 C47 140.5(6) . . . . ?
C44 C57 C58 C47 2.9(9) . . . . ?
C46 C47 C58 C57 0.2(9) . . . . ?
C48 C47 C58 C57 -141.0(6) . . . . ?
C46 C47 C58 C59 142.8(6) . . . . ?
C48 C47 C58 C59 1.5(7) . . . . ?
C57 C58 C59 C60 -1.5(9) . . . . ?
C47 C58 C59 C60 -144.5(6) . . . . ?
C57 C58 C59 C49 140.7(6) . . . . ?
C47 C58 C59 C49 -2.3(7) . . . . ?
C50 C49 C59 C60 2.1(9) . . . . ?
C48 C49 C59 C60 145.0(6) . . . . ?
C50 C49 C59 C58 -140.6(6) . . . . ?
C48 C49 C59 C58 2.3(7) . . . . ?
C58 C59 C60 C52 137.4(6) . . . . ?
C49 C59 C60 C52 0.0(9) . . . . ?
C58 C59 C60 C55 -0.5(9) . . . . ?
C49 C59 C60 C55 -138.0(6) . . . . ?
C51 C52 C60 C59 -1.6(9) . . . . ?
C53 C52 C60 C59 -144.4(6) . . . . ?
C51 C52 C60 C55 140.8(6) . . . . ?
C53 C52 C60 C55 -2.0(7) . . . . ?
C56 C55 C60 C59 2.5(9) . . . . ?
C54 C55 C60 C59 145.0(6) . . . . ?
C56 C55 C60 C52 -140.7(6) . . . . ?
C54 C55 C60 C52 1.8(7) . . . . ?
C3 C2 C61 C64 -129.3(6) . . . . ?
C16 C2 C61 C64 61.7(7) . . . . ?
C3 C2 C61 C62 -12.3(7) . . . . ?
C16 C2 C61 C62 178.7(5) . . . . ?
C3 C2 C61 C1 111.8(6) . . . . ?
C16 C2 C61 C1 -57.3(6) . . . . ?
C10 C1 C61 C2 -105.8(7) . . . . ?
C14 C1 C61 C2 59.2(6) . . . . ?
C10 C1 C61 C64 136.4(6) . . . . ?
C14 C1 C61 C64 -58.6(7) . . . . ?
C10 C1 C61 C62 16.0(9) . . . . ?
C14 C1 C61 C62 -179.0(5) . . . . ?
C63 N1 C62 C70 172.8(5) . . . . ?
C63 N1 C62 C61 2.6(8) . . . . ?
C2 C61 C62 N1 7.1(8) . . . . ?
C64 C61 C62 N1 126.4(6) . . . . ?
C1 C61 C62 N1 -110.2(6) . . . . ?
C2 C61 C62 C70 -163.2(5) . . . . ?
C64 C61 C62 C70 -43.9(6) . . . . ?
C1 C61 C62 C70 79.5(6) . . . . ?
C62 N1 C63 C3 -7.1(8) . . . . ?
C62 N1 C63 C76 -128.3(5) . . . . ?
C62 N1 C63 C4 117.2(6) . . . . ?
C2 C3 C63 N1 1.4(8) . . . . ?
C19 C3 C63 N1 170.5(5) . . . . ?
C2 C3 C63 C76 120.8(6) . . . . ?
C19 C3 C63 C76 -70.0(6) . . . . ?
C2 C3 C63 C4 -121.5(6) . . . . ?
C19 C3 C63 C4 47.7(7) . . . . ?
O1 C4 C63 N1 37.8(8) . . . . ?
C5 C4 C63 N1 -140.0(5) . . . . ?
O1 C4 C63 C3 164.8(6) . . . . ?
C5 C4 C63 C3 -13.0(7) . . . . ?
O1 C4 C63 C76 -76.1(7) . . . . ?
C5 C4 C63 C76 106.1(6) . . . . ?
C2 C61 C64 C69 -141.4(6) . . . . ?
C62 C61 C64 C69 98.1(7) . . . . ?
C1 C61 C64 C69 -27.6(8) . . . . ?
C2 C61 C64 C65 41.2(7) . . . . ?
C62 C61 C64 C65 -79.4(6) . . . . ?
C1 C61 C64 C65 155.0(5) . . . . ?
C69 C64 C65 C66 2.3(9) . . . . ?
C61 C64 C65 C66 179.9(6) . . . . ?
C64 C65 C66 C67 -1.5(10) . . . . ?
C65 C66 C67 C68 -1.2(10) . . . . ?
C66 C67 C68 C69 3.1(11) . . . . ?
C65 C64 C69 C68 -0.5(10) . . . . ?
C61 C64 C69 C68 -177.9(6) . . . . ?
C67 C68 C69 C64 -2.2(11) . . . . ?
N1 C62 C70 C71 -53.0(8) . . . . ?
C61 C62 C70 C71 118.1(6) . . . . ?
N1 C62 C70 C75 133.7(6) . . . . ?
C61 C62 C70 C75 -55.1(8) . . . . ?
C75 C70 C71 C72 3.8(10) . . . . ?
C62 C70 C71 C72 -169.8(6) . . . . ?
C70 C71 C72 C73 -2.5(11) . . . . ?
C71 C72 C73 C74 -1.2(11) . . . . ?
C72 C73 C74 C75 3.4(11) . . . . ?
C73 C74 C75 C70 -2.0(10) . . . . ?
C71 C70 C75 C74 -1.6(10) . . . . ?
C62 C70 C75 C74 171.7(6) . . . . ?
C80 N2 C76 C77 1.2(9) . . . . ?
C80 N2 C76 C63 -178.2(5) . . . . ?
N1 C63 C76 N2 -169.0(5) . . . . ?
C3 C63 C76 N2 66.2(7) . . . . ?
C4 C63 C76 N2 -53.9(7) . . . . ?
N1 C63 C76 C77 11.6(8) . . . . ?
C3 C63 C76 C77 -113.2(7) . . . . ?
C4 C63 C76 C77 126.8(6) . . . . ?
N2 C76 C77 C78 -1.7(10) . . . . ?
C63 C76 C77 C78 177.6(6) . . . . ?
C76 C77 C78 C79 1.5(11) . . . . ?
C77 C78 C79 C80 -0.9(11) . . . . ?
C76 N2 C80 C79 -0.5(10) . . . . ?
C78 C79 C80 N2 0.4(11) . . . . ?
C93 P1 C81 C86 27.9(6) . . . . ?
C87 P1 C81 C86 137.4(5) . . . . ?
Pt1 P1 C81 C86 -103.2(5) . . . . ?
C93 P1 C81 C82 -156.8(5) . . . . ?
C87 P1 C81 C82 -47.3(5) . . . . ?
Pt1 P1 C81 C82 72.1(5) . . . . ?
C86 C81 C82 C83 2.4(9) . . . . ?
P1 C81 C82 C83 -173.2(5) . . . . ?
C81 C82 C83 C84 -0.8(9) . . . . ?
C82 C83 C84 C85 -1.6(10) . . . . ?
C83 C84 C85 C86 2.3(10) . . . . ?
C82 C81 C86 C85 -1.6(9) . . . . ?
P1 C81 C86 C85 173.6(5) . . . . ?
C84 C85 C86 C81 -0.6(10) . . . . ?
C93 P1 C87 C88 -126.0(6) . . . . ?
C81 P1 C87 C88 127.2(6) . . . . ?
Pt1 P1 C87 C88 6.6(6) . . . . ?
C93 P1 C87 C92 59.7(6) . . . . ?
C81 P1 C87 C92 -47.0(6) . . . . ?
Pt1 P1 C87 C92 -167.6(4) . . . . ?
C92 C87 C88 C89 1.6(12) . . . . ?
P1 C87 C88 C89 -172.8(7) . . . . ?
C87 C88 C89 C90 -3.0(15) . . . . ?
C88 C89 C90 C91 1.3(15) . . . . ?
C89 C90 C91 C92 1.8(13) . . . . ?
C90 C91 C92 C87 -3.2(11) . . . . ?
C88 C87 C92 C91 1.5(10) . . . . ?
P1 C87 C92 C91 175.8(5) . . . . ?
C87 P1 C93 C94 -4.0(7) . . . . ?
C81 P1 C93 C94 100.8(6) . . . . ?
Pt1 P1 C93 C94 -132.0(5) . . . . ?
C87 P1 C93 C98 173.5(5) . . . . ?
C81 P1 C93 C98 -81.7(6) . . . . ?
Pt1 P1 C93 C98 45.5(6) . . . . ?
C98 C93 C94 C95 0.7(10) . . . . ?
P1 C93 C94 C95 178.2(5) . . . . ?
C93 C94 C95 C96 -0.4(11) . . . . ?
C94 C95 C96 C97 1.2(12) . . . . ?
C95 C96 C97 C98 -2.3(11) . . . . ?
C94 C93 C98 C97 -1.8(10) . . . . ?
P1 C93 C98 C97 -179.4(5) . . . . ?
C96 C97 C98 C93 2.5(11) . . . . ?
C105 P2 C99 C100 98.5(5) . . . . ?
C111 P2 C99 C100 -152.1(5) . . . . ?
Pt1 P2 C99 C100 -23.0(6) . . . . ?
C105 P2 C99 C104 -76.1(6) . . . . ?
C111 P2 C99 C104 33.3(7) . . . . ?
Pt1 P2 C99 C104 162.4(5) . . . . ?
C104 C99 C100 C101 0.3(10) . . . . ?
P2 C99 C100 C101 -174.5(5) . . . . ?
C99 C100 C101 C102 -0.2(10) . . . . ?
C100 C101 C102 C103 -0.1(11) . . . . ?
C101 C102 C103 C104 0.2(12) . . . . ?
C102 C103 C104 C99 -0.1(12) . . . . ?
C100 C99 C104 C103 -0.2(11) . . . . ?
P2 C99 C104 C103 174.3(6) . . . . ?
C99 P2 C105 C110 -175.3(5) . . . . ?
C111 P2 C105 C110 74.6(5) . . . . ?
Pt1 P2 C105 C110 -52.8(5) . . . . ?
C99 P2 C105 C106 1.2(6) . . . . ?
C111 P2 C105 C106 -108.9(5) . . . . ?
Pt1 P2 C105 C106 123.6(5) . . . . ?
C110 C105 C106 C107 2.1(10) . . . . ?
P2 C105 C106 C107 -174.4(5) . . . . ?
C105 C106 C107 C108 -2.1(11) . . . . ?
C106 C107 C108 C109 1.0(11) . . . . ?
C107 C108 C109 C110 0.1(10) . . . . ?
C106 C105 C110 C109 -1.0(9) . . . . ?
P2 C105 C110 C109 175.6(5) . . . . ?
C108 C109 C110 C105 -0.1(9) . . . . ?
C99 P2 C111 C116 -146.9(6) . . . . ?
C105 P2 C111 C116 -38.6(7) . . . . ?
Pt1 P2 C111 C116 85.8(6) . . . . ?
C99 P2 C111 C112 38.6(6) . . . . ?
C105 P2 C111 C112 146.9(5) . . . . ?
Pt1 P2 C111 C112 -88.6(5) . . . . ?
C116 C111 C112 C113 -0.3(10) . . . . ?
P2 C111 C112 C113 174.4(5) . . . . ?
C111 C112 C113 C114 0.8(10) . . . . ?
C112 C113 C114 C115 -0.3(11) . . . . ?
C113 C114 C115 C116 -0.8(12) . . . . ?
C112 C111 C116 C115 -0.8(11) . . . . ?
P2 C111 C116 C115 -175.3(6) . . . . ?
C114 C115 C116 C111 1.3(12) . . . . ?
C6_1 C1_1 C2_1 C3_1 -1.8(12) . . . . ?
C1_1 C2_1 C3_1 C4_1 3.2(13) . . . . ?
C2_1 C3_1 C4_1 C5_1 -1.9(13) . . . . ?
C3_1 C4_1 C5_1 C6_1 -0.7(12) . . . . ?
C2_1 C1_1 C6_1 C5_1 -0.9(12) . . . . ?
C4_1 C5_1 C6_1 C1_1 2.1(12) . . . . ?
C6_2 C1_2 C2_2 C3_2 -0.3(16) . . . . ?
C1_2 C2_2 C3_2 C4_2 0.0(14) . . . . ?
C2_2 C3_2 C4_2 C5_2 -2.0(13) . . . . ?
C3_2 C4_2 C5_2 C6_2 4.4(14) . . . . ?
C4_2 C5_2 C6_2 C1_2 -4.7(16) . . . . ?
C2_2 C1_2 C6_2 C5_2 2.6(17) . . . . ?
C6_3 C1_3 C2_3 C3_3 -2(2) . . . . ?
C1_3 C2_3 C3_3 C4_3 3(2) . . . . ?
C2_3 C3_3 C4_3 C5_3 -8(4) . . . . ?
C3_3 C4_3 C5_3 C6_3 13(5) . . . . ?
C4_3 C5_3 C6_3 C1_3 -12(6) . . . . ?
C2_3 C1_3 C6_3 C5_3 6(4) . . . . ?
C6_4 C1_4 C2_4 C3_4 0.1(19) . . . . ?
C1_4 C2_4 C3_4 C4_4 1(2) . . . . ?
C2_4 C3_4 C4_4 C5_4 -1(4) . . . . ?
C3_4 C4_4 C5_4 C6_4 1(5) . . . . ?
C2_4 C1_4 C6_4 C5_4 0(4) . . . . ?
C4_4 C5_4 C6_4 C1_4 0(5) . . . . ?
